data_7019804
loop_
_publ_author_name
'Saito, Masaki'
'Ozeki, Tomoji'

_publ_section_title
;
 Crystallization of a Keplerate-type polyoxometalate into a superposed
 kagome-lattice with huge channels.
;
_journal_issue 33
_journal_name_full 'Dalton transactions (Cambridge, England : 2003)'
_journal_page_first 9846
_journal_page_last 9848
_journal_paper_doi 10.1039/c2dt30582h
_journal_volume 41
_journal_year 2012
_chemical_formula_sum 'C60 H552.5 Mo132 N5 O653.25 Sr18.5'
_chemical_formula_weight 26084.62
_chemical_name_systematic
;
?
;
_space_group_IT_number 194
_symmetry_cell_setting hexagonal
_symmetry_space_group_name_Hall '-P 6c 2c'
_symmetry_space_group_name_H-M 'P 63/m m c'
_atom_sites_solution_hydrogens notdet
_atom_sites_solution_primary direct
_atom_sites_solution_secondary difmap
_audit_creation_method SHELXL-97
_cell_angle_alpha 90.00
_cell_angle_beta 90.00
_cell_angle_gamma 120.00
_cell_formula_units_Z 6
_cell_length_a 61.530(1)
_cell_length_b 61.530(1)
_cell_length_c 63.896(1)
_cell_measurement_temperature 123(2)
_cell_volume 209497(6)
_computing_cell_refinement 'HKL2000 (Otwinowski & Minor, 1997)'
_computing_data_collection 'Crystal Clear (Molecular Structure Corporation, 2001)'
_computing_data_reduction 'HKL2000 (Otwinowski & Minor, 1997)'
_computing_molecular_graphics 'Diamond (Brandenburg, 2011)'
_computing_structure_refinement 'SHELXL-97 (Sheldrick, 1997)'
_computing_structure_solution 'SHELXS-97 (Sheldrick, 1990)'
_diffrn_ambient_temperature 123(2)
_diffrn_measured_fraction_theta_full 0.991
_diffrn_measured_fraction_theta_max 0.979
_diffrn_measurement_device_type 'Rigaku Mercury CCD'
_diffrn_measurement_method 'oscillation method, \w scans'
_diffrn_radiation_monochromator 'Si 111'
_diffrn_radiation_source 'KEK PF-AR NW2A beamline'
_diffrn_radiation_type synchrotron
_diffrn_radiation_wavelength 0.6890
_diffrn_reflns_av_R_equivalents 0.0830
_diffrn_reflns_av_sigmaI/netI 0.0674
_diffrn_reflns_limit_h_max 76
_diffrn_reflns_limit_h_min -69
_diffrn_reflns_limit_k_max 76
_diffrn_reflns_limit_k_min -75
_diffrn_reflns_limit_l_max 30
_diffrn_reflns_limit_l_min -75
_diffrn_reflns_number 568434
_diffrn_reflns_theta_full 24.45
_diffrn_reflns_theta_max 25.50
_diffrn_reflns_theta_min 1.98
_exptl_absorpt_coefficient_mu 1.637
_exptl_absorpt_correction_T_max 0.8535
_exptl_absorpt_correction_T_min 0.7147
_exptl_absorpt_process_details 'PLATON MULABS'
_exptl_crystal_colour 'dark red'
_exptl_crystal_density_diffrn 1.241
_exptl_crystal_density_method 'not measured'
_exptl_crystal_description 'hexagonal prism'
_exptl_crystal_F_000 74523
_exptl_crystal_size_max 0.22
_exptl_crystal_size_mid 0.22
_exptl_crystal_size_min 0.10
_refine_diff_density_max 3.337
_refine_diff_density_min -1.570
_refine_diff_density_rms 0.285
_refine_ls_extinction_method none
_refine_ls_goodness_of_fit_ref 1.034
_refine_ls_hydrogen_treatment undef
_refine_ls_matrix_type full
_refine_ls_number_parameters 1267
_refine_ls_number_reflns 72614
_refine_ls_number_restraints 48
_refine_ls_restrained_S_all 1.034
_refine_ls_R_factor_all 0.1502
_refine_ls_R_factor_gt 0.0932
_refine_ls_shift/su_max 0.001
_refine_ls_shift/su_mean 0.000
_refine_ls_structure_factor_coef Fsqd
_refine_ls_weighting_details 'calc w=1/[\s^2^(Fo^2^)+(0.1896P)^2^+3037.7385P] where P=(Fo^2^+2Fc^2^)/3'
_refine_ls_weighting_scheme calc
_refine_ls_wR_factor_gt 0.2676
_refine_ls_wR_factor_ref 0.3310
_reflns_number_gt 44230
_reflns_number_total 72614
_reflns_threshold_expression >2\s(I)
_cod_data_source_file c2dt30582h.txt
_cod_data_source_block sr_mo132_hex
_cod_original_sg_symbol_H-M P63/mmc
_cod_original_formula_sum 'C60 H552.50 Mo132 N5 O653.25 Sr18.50'
_cod_database_code 7019804

loop_
_symmetry_equiv_pos_as_xyz
'x, y, z'
'-x, -y, z+1/2'
'-y, -x, -z+1/2'
'y, x, -z'
'x-y, -y, -z'
'-x+y, y, -z+1/2'
'x, x-y, -z+1/2'
'-x, -x+y, -z'
'-y, x-y, z'
'y, -x+y, z+1/2'
'x-y, x, z+1/2'
'-x+y, -x, z'
'-x, -y, -z'
'x, y, -z-1/2'
'y, x, z-1/2'
'-y, -x, z'
'-x+y, y, z'
'x-y, -y, z-1/2'
'-x, -x+y, z-1/2'
'x, x-y, z'
'y, -x+y, -z'
'-y, x-y, -z-1/2'
'-x+y, -x, -z-1/2'
'x-y, x, -z'

loop_
_atom_site_label
_atom_site_type_symbol
_atom_site_fract_x
_atom_site_fract_y
_atom_site_fract_z
_atom_site_U_iso_or_equiv
_atom_site_adp_type
_atom_site_occupancy
_atom_site_symmetry_multiplicity
_atom_site_calc_flag
_atom_site_refinement_flags
_atom_site_disorder_assembly
_atom_site_disorder_group
C1 C 0.3311(4) 0.3311(4) 0.0000 0.073(7) Uiso 1 2 d SDU A .
C2 C 0.3570(5) 0.3570(5) 0.0000 0.18(2) Uiso 1 2 d SDU . .
C3 C 0.3533(4) 0.3738(4) 0.0916(4) 0.107(8) Uiso 1 1 d D A .
C4 C 0.3811(6) 0.3957(7) 0.0853(8) 0.24(2) Uiso 1 1 d D . .
C5 C 0.4182(4) 0.3123(4) -0.0283(3) 0.092(6) Uiso 1 1 d DU B .
C6 C 0.4215(10) 0.3399(6) -0.0266(7) 0.25(2) Uiso 1 1 d DU . .
C7 C 0.4574(4) 0.3767(4) 0.1203(3) 0.110(8) Uiso 1 1 d D A .
C8 C 0.4666(8) 0.3955(7) 0.1011(5) 0.23(2) Uiso 1 1 d D . .
C9 C 0.4951(3) 0.3428(4) 0.0546(4) 0.096(7) Uiso 1 1 d D A .
C10 C 0.4958(7) 0.3681(6) 0.0478(7) 0.209(18) Uiso 1 1 d D . .
C11 C 0.4312(4) 0.4639(5) 0.1491(3) 0.108(8) Uiso 1 1 d D C .
C12 C 0.4426(8) 0.4729(9) 0.1260(5) 0.23(2) Uiso 1 1 d D . .
C13 C 0.5363(4) 0.3628(4) -0.0448(3) 0.113(8) Uiso 1 1 d D A .
C14 C 0.5343(8) 0.3877(7) -0.0410(6) 0.206(18) Uiso 1 1 d D . .
C15 C 0.57239(18) 0.42761(18) 0.1067(3) 0.070(7) Uiso 1 2 d SD A .
C16 C 0.5611(3) 0.4389(3) 0.0905(5) 0.131(14) Uiso 1 2 d SD . .
C17 C 0.5624(3) 0.4376(3) -0.1219(6) 0.118(12) Uiso 1 2 d SDU . .
C18 C 0.5507(5) 0.4493(5) -0.1064(10) 0.24(3) Uiso 1 2 d SDU . .
Mo1 Mo 0.368633(19) 0.275412(19) 0.069883(19) 0.0346(2) Uani 1 1 d . A .
Mo2 Mo 0.31953(2) 0.28331(2) 0.06811(2) 0.0398(3) Uani 1 1 d . A .
Mo3 Mo 0.36617(2) 0.30099(2) 0.11450(2) 0.0457(3) Uani 1 1 d . A .
Mo4 Mo 0.41824(3) 0.28691(4) 0.09803(3) 0.0325(4) Uani 0.921(6) 1 d P A 1
M4X Mo 0.4235(4) 0.2971(5) 0.0932(3) 0.033 Uiso 0.079(6) 1 d P A 2
Mo5 Mo 0.406145(19) 0.26426(2) 0.040745(19) 0.0363(3) Uani 1 1 d . . .
Mo6 Mo 0.34414(4) 0.25956(5) 0.02261(2) 0.0340(5) Uani 0.919(8) 1 d P A 3
M6X Mo 0.3517(4) 0.2708(6) 0.0206(3) 0.034 Uiso 0.081(8) 1 d P A 4
Mo7 Mo 0.457953(19) 0.322277(19) -0.128031(19) 0.0352(2) Uani 1 1 d . B .
Mo8 Mo 0.40214(2) 0.28990(2) -0.10584(2) 0.0396(3) Uani 1 1 d . B .
Mo9 Mo 0.463233(19) 0.29355(2) -0.086559(19) 0.0364(3) Uani 1 1 d . . .
Mo10 Mo 0.51797(2) 0.34061(2) -0.12182(2) 0.0426(3) Uani 1 1 d . . .
Mo11 Mo 0.49069(2) 0.36652(4) -0.16272(4) 0.0340(5) Uani 0.923(8) 1 d P B 5
M11X Mo 0.4914(3) 0.3740(5) -0.1552(4) 0.034 Uiso 0.077(8) 1 d P B 6
Mo12 Mo 0.41903(2) 0.33611(2) -0.15202(2) 0.0445(3) Uani 1 1 d . B .
Mo13 Mo 0.53450(2) 0.46550(2) 0.18986(6) 0.0411(8) Uani 0.916(8) 2 d SP C 7
M13X Mo 0.5315(3) 0.4685(3) 0.1787(6) 0.041 Uiso 0.084(8) 2 d SP C 8
Mo14 Mo 0.504159(14) 0.495841(14) 0.20115(3) 0.0345(3) Uani 1 2 d S C .
Mo15 Mo 0.47400(2) 0.42493(2) 0.19017(2) 0.0500(3) Uani 1 1 d . C .
Mo16 Mo 0.52638(2) 0.41038(3) 0.17623(4) 0.0428(6) Uani 0.926(6) 1 d P C 9
M16X Mo 0.5239(4) 0.4140(4) 0.1652(5) 0.043 Uiso 0.074(6) 1 d P C 10
Mo17 Mo 0.617847(13) 0.382153(13) 0.03482(3) 0.0309(3) Uani 1 2 d S A .
Mo18 Mo 0.62122(2) 0.37878(2) -0.01655(3) 0.0328(5) Uani 0.921(6) 2 d SP A 11
M18X Mo 0.6144(3) 0.3856(3) -0.0169(3) 0.026(5) Uiso 0.079(6) 2 d SP A 12
Mo19 Mo 0.56645(2) 0.33234(2) 0.01832(2) 0.0340(4) Uani 0.939(4) 1 d P A 13
M19X Mo 0.5611(4) 0.3412(4) 0.0175(3) 0.034 Uiso 0.061(4) 1 d P A 14
Mo20 Mo 0.58057(2) 0.35634(3) 0.07545(2) 0.0327(4) Uani 0.925(6) 1 d P A 15
M20X Mo 0.5758(4) 0.3634(4) 0.0728(3) 0.033 Uiso 0.075(6) 1 d P A 16
Mo21 Mo 0.29442(2) 0.27660(2) 0.013593(19) 0.0365(3) Uani 1 1 d . A .
Mo22 Mo 0.31859(2) 0.32195(2) 0.11315(2) 0.0392(3) Uani 1 1 d . A .
Mo23 Mo 0.30989(2) 0.35711(2) 0.124592(19) 0.0374(3) Uani 1 1 d . A .
Mo24 Mo 0.388192(19) 0.25556(2) -0.015773(18) 0.0343(2) Uani 1 1 d . . .
Mo25 Mo 0.405159(19) 0.26407(2) -0.053503(18) 0.0348(2) Uani 1 1 d . A .
Mo26 Mo 0.42578(2) 0.32618(2) 0.14515(2) 0.0411(3) Uani 1 1 d . A .
Mo27 Mo 0.45828(2) 0.36306(2) 0.16736(2) 0.0439(3) Uani 1 1 d . A .
Mo28 Mo 0.468628(18) 0.285971(18) 0.065887(18) 0.0329(2) Uani 1 1 d . . .
Mo29 Mo 0.516136(18) 0.306841(18) 0.059337(19) 0.0341(2) Uani 1 1 d . A .
Mo30 Mo 0.39348(2) 0.45295(2) 0.18518(2) 0.0395(3) Uani 1 1 d . C .
Mo31 Mo 0.43457(2) 0.45486(2) 0.196413(19) 0.0392(3) Uani 1 1 d . C .
Mo32 Mo 0.530273(19) 0.318158(18) -0.071103(18) 0.0333(2) Uani 1 1 d . . .
Mo33 Mo 0.560675(18) 0.329689(17) -0.040032(18) 0.0331(2) Uani 1 1 d . A .
Mo34 Mo 0.584297(14) 0.415703(14) 0.15175(3) 0.0382(4) Uani 1 2 d S A .
Mo35 Mo 0.600543(13) 0.399457(13) 0.12185(3) 0.0331(3) Uani 1 2 d S A .
Mo36 Mo 0.56016(2) 0.39790(2) -0.153294(19) 0.0369(3) Uani 1 1 d . . .
O1 O 0.35206(17) 0.24582(17) 0.07877(14) 0.043(2) Uiso 1 1 d . . .
O2 O 0.30034(19) 0.25400(19) 0.07735(16) 0.051(2) Uiso 1 1 d . . .
O3 O 0.3489(2) 0.2722(2) 0.12620(16) 0.056(3) Uiso 1 1 d . . .
O4 O 0.40337(18) 0.25739(18) 0.10731(15) 0.048(2) Uiso 1 1 d . . .
O5 O 0.39103(18) 0.23382(18) 0.04817(15) 0.048(2) Uiso 1 1 d . . .
O6 O 0.32661(18) 0.22927(18) 0.03001(15) 0.049(2) Uiso 1 1 d . . .
O7 O 0.35044(15) 0.28958(15) 0.08540(13) 0.0353(18) Uiso 1 1 d . . .
O8 O 0.38729(16) 0.29121(16) 0.09641(13) 0.0376(19) Uiso 1 1 d . . .
O9 O 0.40242(15) 0.27749(15) 0.06913(13) 0.0344(18) Uiso 1 1 d . A .
O10 O 0.37445(16) 0.26757(16) 0.04085(14) 0.040(2) Uiso 1 1 d . A .
O11 O 0.34248(15) 0.27466(15) 0.05085(13) 0.0365(19) Uiso 1 1 d . . .
O12 O 0.30390(18) 0.28361(18) 0.04491(15) 0.050(2) Uiso 1 1 d . . .
O13 O 0.31356(17) 0.30217(17) 0.08597(15) 0.045(2) Uiso 1 1 d . . .
O14 O 0.34651(18) 0.31416(18) 0.11914(15) 0.051(2) Uiso 1 1 d . . .
O15 O 0.3920(2) 0.3171(2) 0.13216(17) 0.059(3) Uiso 1 1 d . . .
O16 O 0.42827(17) 0.30570(16) 0.12139(14) 0.041(2) Uiso 1 1 d . . .
O17 O 0.44680(17) 0.29001(17) 0.08762(15) 0.045(2) Uiso 1 1 d . A .
O18 O 0.43822(19) 0.27402(19) 0.04660(16) 0.051(2) Uiso 1 1 d . A .
O19 O 0.40463(19) 0.26166(19) 0.01281(16) 0.054(2) Uiso 1 1 d . A .
O20 O 0.36021(18) 0.25792(18) 0.00013(15) 0.047(2) Uiso 1 1 d . A .
O21 O 0.32081(18) 0.26613(18) 0.01244(15) 0.047(2) Uiso 1 1 d . . .
O22 O 0.39081(16) 0.31479(16) 0.05803(14) 0.040(2) Uiso 1 1 d . . .
O23 O 0.3489(2) 0.3230(2) 0.05554(17) 0.058(3) Uiso 1 1 d . . .
O24 O 0.3893(2) 0.3381(2) 0.09549(19) 0.074(3) Uiso 1 1 d . . .
O25 O 0.43521(19) 0.32701(19) 0.08185(16) 0.055(3) Uiso 1 1 d . . .
O26 O 0.4239(2) 0.3064(2) 0.0323(2) 0.074(3) Uiso 1 1 d . A .
O27 O 0.37034(19) 0.30317(19) 0.01615(16) 0.053(2) Uiso 1 1 d . . .
O28 O 0.45276(16) 0.29918(16) -0.14414(14) 0.041(2) Uiso 1 1 d . . .
O29 O 0.39501(18) 0.26480(18) -0.12115(15) 0.047(2) Uiso 1 1 d . . .
O30 O 0.45808(18) 0.26823(18) -0.10055(15) 0.050(2) Uiso 1 1 d . B .
O31 O 0.5156(2) 0.3179(2) -0.13807(16) 0.056(3) Uiso 1 1 d . . .
O32 O 0.48671(19) 0.34517(19) -0.18109(16) 0.055(3) Uiso 1 1 d . . .
O33 O 0.4116(2) 0.3132(2) -0.17050(17) 0.059(3) Uiso 1 1 d . . .
O34 O 0.43943(15) 0.30087(15) -0.10327(13) 0.0355(19) Uiso 1 1 d . B .
O35 O 0.48258(16) 0.31970(16) -0.10909(13) 0.0382(19) Uiso 1 1 d . B .
O36 O 0.49282(16) 0.34685(16) -0.13757(13) 0.0382(19) Uiso 1 1 d . B .
O37 O 0.45598(16) 0.34535(16) -0.14909(13) 0.039(2) Uiso 1 1 d . . .
O38 O 0.42298(16) 0.31673(16) -0.12784(13) 0.0371(19) Uiso 1 1 d . . .
O39 O 0.37619(17) 0.29486(17) -0.11038(14) 0.045(2) Uiso 1 1 d . . .
O40 O 0.39646(17) 0.27578(17) -0.08044(14) 0.044(2) Uiso 1 1 d . . .
O41 O 0.44005(18) 0.27935(18) -0.06657(15) 0.049(2) Uiso 1 1 d . A .
O42 O 0.49188(18) 0.30148(18) -0.07385(15) 0.050(2) Uiso 1 1 d . A .
O43 O 0.53092(19) 0.33491(19) -0.09886(16) 0.051(2) Uiso 1 1 d . . .
O44 O 0.54359(18) 0.36802(18) -0.13318(15) 0.048(2) Uiso 1 1 d . . .
O45 O 0.52410(17) 0.38642(17) -0.16215(14) 0.044(2) Uiso 1 1 d . B .
O46 O 0.47926(17) 0.38467(17) -0.17592(14) 0.042(2) Uiso 1 1 d . . .
O47 O 0.42857(19) 0.3630(2) -0.16805(16) 0.055(3) Uiso 1 1 d . . .
O48 O 0.38873(18) 0.32860(18) -0.14237(15) 0.051(2) Uiso 1 1 d . . .
O49 O 0.46499(16) 0.35326(16) -0.10558(14) 0.040(2) Uiso 1 1 d . . .
O50 O 0.4161(2) 0.3263(2) -0.08588(17) 0.057(3) Uiso 1 1 d . . .
O51 O 0.4699(2) 0.3298(2) -0.06964(18) 0.069(3) Uiso 1 1 d . A .
O52 O 0.5162(2) 0.3701(2) -0.09945(18) 0.066(3) Uiso 1 1 d . . .
O53 O 0.49386(19) 0.39319(19) -0.13432(16) 0.052(2) Uiso 1 1 d . . .
O54 O 0.4316(2) 0.3662(2) -0.1256(2) 0.073(3) Uiso 1 1 d . . .
O55 O 0.53854(13) 0.46146(13) 0.2149(2) 0.047(3) Uiso 1 2 d S . .
O56 O 0.50804(13) 0.49196(13) 0.2266(2) 0.051(3) Uiso 1 2 d S . .
O57 O 0.4754(2) 0.4181(2) 0.21598(19) 0.070(3) Uiso 1 1 d . . .
O58 O 0.5297(2) 0.4046(2) 0.20129(17) 0.061(3) Uiso 1 1 d . . .
O59 O 0.50024(18) 0.46182(18) 0.19273(15) 0.046(2) Uiso 1 1 d . . .
O60 O 0.50870(18) 0.43029(18) 0.18302(15) 0.051(2) Uiso 1 1 d . . .
O61 O 0.55175(14) 0.44825(14) 0.1773(2) 0.053(3) Uiso 1 2 d S . .
O62 O 0.47110(17) 0.48298(17) 0.19938(14) 0.042(2) Uiso 1 1 d . . .
O63 O 0.4496(2) 0.4327(2) 0.19175(19) 0.069(3) Uiso 1 1 d . . .
O64 O 0.4594(2) 0.3942(2) 0.17926(18) 0.065(3) Uiso 1 1 d . . .
O65 O 0.49700(18) 0.38362(18) 0.16900(15) 0.050(2) Uiso 1 1 d . . .
O66 O 0.54973(18) 0.40599(18) 0.16334(15) 0.048(2) Uiso 1 1 d . . .
O67 O 0.52873(16) 0.47127(16) 0.1563(3) 0.068(4) Uiso 1 2 d S . .
O68 O 0.50083(15) 0.49917(15) 0.1646(3) 0.063(4) Uiso 1 2 d S . .
O69 O 0.4773(3) 0.4382(3) 0.1556(3) 0.110(5) Uiso 1 1 d . . .
O70 O 0.5223(2) 0.4232(2) 0.14232(18) 0.065(3) Uiso 1 1 d . . .
O71 O 0.63326(11) 0.36674(11) 0.03877(19) 0.037(3) Uiso 1 2 d S . .
O72 O 0.63692(13) 0.36308(13) -0.0143(2) 0.049(3) Uiso 1 2 d S . .
O73 O 0.57869(19) 0.31350(19) 0.02203(16) 0.053(2) Uiso 1 1 d . . .
O74 O 0.59309(18) 0.33798(18) 0.08040(15) 0.047(2) Uiso 1 1 d . . .
O75 O 0.59886(15) 0.36323(15) 0.00896(12) 0.0328(18) Uiso 1 1 d . . .
O76 O 0.58358(15) 0.35514(15) 0.04332(13) 0.0340(18) Uiso 1 1 d . . .
O77 O 0.61286(11) 0.38714(11) 0.06549(19) 0.036(3) Uiso 1 2 d S . .
O78 O 0.59543(16) 0.35865(16) -0.03331(14) 0.041(2) Uiso 1 1 d . . .
O79 O 0.55643(18) 0.32625(18) -0.00820(15) 0.049(2) Uiso 1 1 d . . .
O80 O 0.5380(2) 0.3166(2) 0.03294(17) 0.057(3) Uiso 1 1 d . . .
O81 O 0.54757(18) 0.33378(18) 0.07361(15) 0.048(2) Uiso 1 1 d . . .
O82 O 0.58389(16) 0.37199(16) 0.10014(14) 0.041(2) Uiso 1 1 d . . .
O83 O 0.59681(11) 0.40319(11) 0.02961(18) 0.037(3) Uiso 1 2 d S . .
O84 O 0.59880(13) 0.40120(13) -0.0164(2) 0.048(3) Uiso 1 2 d S . .
O85 O 0.5536(2) 0.3624(2) 0.01505(19) 0.069(3) Uiso 1 1 d . . .
O86 O 0.5650(2) 0.3828(2) 0.06477(16) 0.056(3) Uiso 1 1 d . . .
O87 O 0.26972(19) 0.24766(19) 0.01699(16) 0.053(2) Uiso 1 1 d . . .
O88 O 0.27978(18) 0.29781(18) 0.01646(15) 0.047(2) Uiso 1 1 d . . .
O89 O 0.3304(2) 0.3145(2) 0.01200(17) 0.064(3) Uiso 1 1 d D . .
O90 O 0.2968(2) 0.2982(2) 0.12731(16) 0.056(3) Uiso 1 1 d . . .
O91 O 0.2862(2) 0.3413(2) 0.14107(16) 0.055(3) Uiso 1 1 d . . .
O92 O 0.29947(18) 0.33547(18) 0.10020(15) 0.046(2) Uiso 1 1 d . . .
O93 O 0.33415(19) 0.34791(19) 0.13368(16) 0.053(2) Uiso 1 1 d . . .
O94 O 0.3502(2) 0.3513(2) 0.09291(19) 0.070(3) Uiso 1 1 d D . .
O95 O 0.3417(2) 0.3825(2) 0.10281(19) 0.071(3) Uiso 1 1 d D . .
O96 O 0.37426(19) 0.22428(19) -0.01485(16) 0.053(2) Uiso 1 1 d . . .
O97 O 0.39502(19) 0.23459(19) -0.06203(16) 0.053(2) Uiso 1 1 d . . .
O98 O 0.37493(17) 0.26148(17) -0.04140(14) 0.044(2) Uiso 1 1 d . A .
O99 O 0.42074(18) 0.26477(18) -0.02713(15) 0.051(2) Uiso 1 1 d . A .
O100 O 0.4059(2) 0.2976(2) -0.01289(19) 0.072(3) Uiso 1 1 d D B .
O101 O 0.4207(2) 0.3050(2) -0.04622(19) 0.070(3) Uiso 1 1 d D . .
O102 O 0.4144(2) 0.3027(2) 0.16295(17) 0.058(3) Uiso 1 1 d . . .
O103 O 0.4548(2) 0.3488(2) 0.19026(18) 0.066(3) Uiso 1 1 d . . .
O104 O 0.4242(2) 0.3527(2) 0.15975(17) 0.059(3) Uiso 1 1 d . . .
O105 O 0.46186(17) 0.34087(17) 0.14814(14) 0.042(2) Uiso 1 1 d . . .
O106 O 0.4386(3) 0.3546(3) 0.1181(2) 0.082(4) Uiso 1 1 d D . .
O107 O 0.4676(3) 0.3870(3) 0.1381(2) 0.095(4) Uiso 1 1 d D . .
O108 O 0.46269(19) 0.25760(19) 0.07334(16) 0.053(2) Uiso 1 1 d . . .
O109 O 0.5213(2) 0.2835(2) 0.06569(16) 0.056(3) Uiso 1 1 d . . .
O110 O 0.4878(2) 0.2911(2) 0.04061(17) 0.058(3) Uiso 1 1 d . A .
O111 O 0.49689(18) 0.30823(18) 0.08302(15) 0.050(2) Uiso 1 1 d . A .
O112 O 0.4727(2) 0.3232(2) 0.05656(19) 0.073(3) Uiso 1 1 d D A .
O113 O 0.5149(2) 0.3416(2) 0.0499(2) 0.074(3) Uiso 1 1 d D . .
O114 O 0.3785(2) 0.4468(2) 0.20800(17) 0.059(3) Uiso 1 1 d . . .
O115 O 0.42894(19) 0.44826(19) 0.22245(16) 0.053(2) Uiso 1 1 d . . .
O116 O 0.4038(2) 0.4279(2) 0.18384(17) 0.060(3) Uiso 1 1 d . . .
O117 O 0.42651(17) 0.48088(17) 0.19188(14) 0.043(2) Uiso 1 1 d . . .
O118 O 0.4099(3) 0.4616(3) 0.1528(2) 0.081(4) Uiso 1 1 d D . .
O119 O 0.4459(2) 0.4627(2) 0.1624(2) 0.078(4) Uiso 1 1 d D . .
O120 O 0.53226(19) 0.29447(19) -0.08160(16) 0.055(3) Uiso 1 1 d . . .
O121 O 0.5700(2) 0.3086(2) -0.04309(17) 0.059(3) Uiso 1 1 d . . .
O122 O 0.52423(18) 0.30968(18) -0.04153(15) 0.050(2) Uiso 1 1 d . A .
O123 O 0.56513(17) 0.34370(17) -0.06791(14) 0.045(2) Uiso 1 1 d . A .
O124 O 0.5241(2) 0.3498(2) -0.06082(19) 0.070(3) Uiso 1 1 d D A .
O125 O 0.5511(2) 0.3598(2) -0.03244(18) 0.067(3) Uiso 1 1 d D . .
O126 O 0.59379(14) 0.40621(14) 0.1725(2) 0.056(4) Uiso 1 2 d S . .
O127 O 0.61389(13) 0.38611(13) 0.1357(2) 0.049(3) Uiso 1 2 d S . .
O128 O 0.56785(17) 0.38585(17) 0.13461(14) 0.043(2) Uiso 1 1 d . . .
O129 O 0.56937(13) 0.43063(13) 0.1259(2) 0.053(3) Uiso 1 2 d SD . .
O130 O 0.58345(13) 0.41655(13) 0.0998(2) 0.053(4) Uiso 1 2 d SD . .
O131 O 0.56579(19) 0.38263(19) -0.17232(16) 0.053(2) Uiso 1 1 d . . .
O132 O 0.58984(14) 0.41016(14) -0.1362(2) 0.053(3) Uiso 1 2 d S . .
O133 O 0.56992(13) 0.43008(13) -0.1660(2) 0.049(3) Uiso 1 2 d S . .
O134 O 0.5481(2) 0.4145(2) -0.1272(2) 0.078(4) Uiso 1 1 d D . .
Sr1 Sr 0.47797(3) 0.238983(17) -0.00992(3) 0.0401(4) Uani 1 2 d S . .
Sr2 Sr 0.37692(5) 0.18846(3) 0.05559(5) 0.0539(11) Uani 0.752(8) 2 d SP . .
Sr3 Sr 0.45304(6) 0.22652(3) -0.11426(5) 0.0574(12) Uani 0.719(8) 2 d SP . .
Sr4 Sr 0.46380(4) 0.53620(4) 0.2500 0.0515(18) Uani 0.590(11) 4 d SP . .
Sr5 Sr 0.46752(7) 0.39701(7) 0.2500 0.0507(12) Uani 0.609(8) 2 d SP . .
Sr6 Sr 0.22474(7) 0.29337(8) 0.06617(8) 0.0982(19) Uani 0.560(7) 1 d P . .
Sr7 Sr 0.35906(9) 0.34486(9) 0.20148(7) 0.0924(19) Uani 0.518(7) 1 d P . .
Sr8 Sr 0.51041(7) 0.30593(6) 0.15442(5) 0.0835(13) Uani 0.644(7) 1 d P . .
Sr9 Sr 0.63062(4) 0.36938(4) -0.11556(9) 0.094(2) Uani 0.674(11) 2 d SP . .
Sr10 Sr 0.3483(4) 0.17415(18) -0.0098(3) 0.052(7) Uiso 0.112(9) 2 d SP . .
Sr11 Sr 0.3819(2) 0.19093(11) -0.08255(19) 0.052(5) Uiso 0.174(8) 2 d SP . .
Sr12 Sr 0.46273(18) 0.29735(18) 0.00279(16) 0.056(4) Uiso 0.156(6) 1 d P A 17
Sr13 Sr 0.4758(3) 0.3050(3) -0.0264(2) 0.108(6) Uiso 0.185(8) 1 d P A 18
Sr14 Sr 0.4875(6) 0.3234(6) 0.1206(5) 0.26(2) Uiso 0.213(14) 1 d P A 19
Sr15 Sr 0.5273(3) 0.3522(3) 0.1086(3) 0.079(6) Uiso 0.129(7) 1 d P A 20
Sr16 Sr 0.6006(3) 0.3994(3) -0.0653(4) 0.083(11) Uiso 0.112(10) 2 d SP A .
O211 O 0.5156(3) 0.25779(14) -0.0362(2) 0.059(4) Uiso 1 2 d S A .
O212 O 0.5013(2) 0.2878(2) -0.00233(17) 0.060(3) Uiso 1 1 d . A .
O213 O 0.4857(3) 0.24284(15) 0.0308(2) 0.061(4) Uiso 1 2 d S A .
O214 O 0.4675(3) 0.2607(3) -0.0395(2) 0.087(4) Uiso 1 1 d . A .
O215 O 0.4458(3) 0.2501(3) 0.0066(2) 0.081(4) Uiso 1 1 d . A .
O221 O 0.3651(4) 0.2060(5) 0.0893(4) 0.127(8) Uiso 0.752(8) 1 d PD A .
O222 O 0.3383(4) 0.1923(4) 0.0467(4) 0.111(7) Uiso 0.752(8) 1 d P A .
O223 O 0.4273(3) 0.21363(17) 0.0436(3) 0.047(4) Uiso 0.752(8) 2 d SP A .
O224 O 0.3822(5) 0.1911(2) 0.0156(4) 0.075(6) Uiso 0.752(8) 2 d SP . .
O225 O 0.4134(5) 0.2177(8) 0.0865(7) 0.27(2) Uiso 0.752(8) 1 d PD . .
O231 O 0.4836(4) 0.2418(2) -0.0808(3) 0.057(5) Uiso 0.719(8) 2 d SP B .
O232 O 0.4273(4) 0.2136(2) -0.0789(4) 0.067(6) Uiso 0.719(8) 2 d SP . .
O233 O 0.4070(5) 0.2269(5) -0.1137(4) 0.137(9) Uiso 0.719(8) 1 d P . .
O234 O 0.4741(6) 0.2612(6) -0.1432(5) 0.146(10) Uiso 0.719(8) 1 d P B .
O241 O 0.4609(4) 0.4928(4) 0.2500 0.047(6) Uiso 0.590(11) 2 d SP . .
O242 O 0.4684(5) 0.5316(5) 0.2891(8) 0.150(18) Uiso 0.590(11) 2 d SP . .
O243 O 0.4230(6) 0.5047(3) 0.2257(6) 0.142(12) Uiso 0.590(11) 1 d PD . .
O244 O 0.4451(2) 0.5549(2) 0.2284(4) 0.055(6) Uiso 0.590(11) 2 d SPD . .
O251 O 0.4304(7) 0.4048(7) 0.2500 0.100(11) Uiso 0.609(8) 2 d SP . .
O252 O 0.4855(4) 0.3727(4) 0.2264(4) 0.085(6) Uiso 0.609(8) 1 d P . .
O253 O 0.4310(4) 0.3629(4) 0.2263(4) 0.090(7) Uiso 0.609(8) 1 d P . .
O254 O 0.5153(6) 0.4185(6) 0.2500 0.092(10) Uiso 0.609(8) 2 d SP . .
O255 O 0.4752(8) 0.4481(8) 0.2500 0.119(13) Uiso 0.609(8) 2 d SP . .
O261 O 0.2295(7) 0.2677(7) 0.0361(6) 0.150(14) Uiso 0.560(7) 1 d P . .
O262 O 0.2416(10) 0.3167(10) 0.0318(8) 0.21(2) Uiso 0.560(7) 1 d P . .
O263 O 0.2134(11) 0.3315(11) 0.0570(8) 0.22(2) Uiso 0.560(7) 1 d P . .
O264 O 0.1819(9) 0.2732(9) 0.0475(7) 0.179(17) Uiso 0.560(7) 1 d P . .
O265 O 0.1940(10) 0.2908(10) 0.0929(8) 0.20(2) Uiso 0.560(7) 1 d P . .
O266 O 0.2521(9) 0.3369(9) 0.0814(8) 0.194(19) Uiso 0.560(7) 1 d P . .
O267 O 0.2645(12) 0.2943(12) 0.0627(9) 0.24(3) Uiso 0.560(7) 1 d P . .
O271 O 0.4056(8) 0.3782(8) 0.1942(6) 0.143(14) Uiso 0.518(7) 1 d P . .
O272 O 0.3816(8) 0.3882(8) 0.2226(7) 0.159(16) Uiso 0.518(7) 1 d P . .
O273 O 0.3212(7) 0.3240(7) 0.1761(6) 0.133(12) Uiso 0.518(7) 1 d P . .
O274 O 0.3734(9) 0.3424(9) 0.2390(6) 0.170(18) Uiso 0.518(7) 1 d P . .
O275 O 0.3889(8) 0.3265(8) 0.1960(6) 0.144(14) Uiso 0.518(7) 1 d P . .
O281 O 0.5573(6) 0.3415(6) 0.1589(5) 0.134(10) Uiso 0.644(7) 1 d P A .
O282 O 0.4724(6) 0.3053(6) 0.1709(5) 0.127(10) Uiso 0.644(7) 1 d P A .
O283 O 0.5265(7) 0.3072(7) 0.1185(6) 0.159(13) Uiso 0.644(7) 1 d P A .
O284 O 0.535(2) 0.2895(10) 0.1579(16) 0.50(6) Uiso 0.644(7) 1 d PD A .
O285 O 0.5174(7) 0.3033(7) 0.1935(5) 0.151(12) Uiso 0.644(7) 1 d P A .
O286 O 0.5159(9) 0.3488(9) 0.1553(8) 0.218(19) Uiso 0.644(7) 1 d P A .
O287 O 0.4821(8) 0.2629(4) 0.1654(6) 0.180(15) Uiso 0.644(7) 1 d PD A .
O291 O 0.6169(4) 0.3831(4) -0.1483(7) 0.136(14) Uiso 0.674(11) 2 d SP A .
O292 O 0.6189(6) 0.3811(6) -0.0780(10) 0.20(2) Uiso 0.674(11) 2 d SPD A .
O293 O 0.6162(7) 0.3317(7) -0.1395(5) 0.166(13) Uiso 0.674(11) 1 d P A .
O294 O 0.6511(9) 0.3489(9) -0.1025(14) 0.32(4) Uiso 0.674(11) 2 d SP A .
O295 O 0.576(2) 0.331(3) -0.119(2) 0.30(6) Uiso 0.337(5) 1 d P A 21
O296 O 0.5861(12) 0.3624(12) -0.1107(10) 0.14(2) Uiso 0.337(5) 1 d PD A 22
O301 O 0.3655(4) 0.18274(18) -0.0443(3) 0.083(5) Uiso 1 2 d S . .
O401 O 0.4210(2) 0.21051(12) -0.0272(2) 0.044(3) Uiso 1 2 d S A .
O402 O 0.41501(17) 0.39691(17) 0.15633(14) 0.043(2) Uiso 1 1 d . . .
O403 O 0.5596(3) 0.27980(13) 0.1111(2) 0.051(3) Uiso 1 2 d S . .
O404 O 0.4880(3) 0.3350(3) 0.2500 0.052(3) Uiso 1 2 d S . .
O405 O 0.60460(14) 0.39540(14) 0.2118(2) 0.057(4) Uiso 1 2 d S . .
O406 O 0.63733(14) 0.36267(14) 0.1515(2) 0.057(4) Uiso 1 2 d S . .
O407 O 0.5706(3) 0.28532(15) 0.0635(3) 0.063(4) Uiso 1 2 d S . .
O408 O 0.3548(3) 0.4427(3) 0.2500 0.063(4) Uiso 1 2 d S . .
O409 O 0.6667 0.3333 0.1140(5) 0.072(8) Uiso 1 6 d S . .
O410 O 0.5000 0.5000 0.0000 0.122(12) Uiso 1 4 d S . .
O411 O 0.6238(5) 0.3119(3) 0.0550(4) 0.125(8) Uiso 1 2 d S . .
O412 O 0.2440(4) 0.3204(4) 0.1661(3) 0.129(6) Uiso 1 1 d . . .
O413 O 0.4954(5) 0.2477(3) 0.1035(4) 0.135(9) Uiso 1 2 d S . .
O414 O 0.2626(4) 0.2102(4) 0.0906(3) 0.140(7) Uiso 1 1 d . . .
O415 O 0.3235(4) 0.2343(4) 0.1509(3) 0.135(7) Uiso 1 1 d . . .
O416 O 0.5803(6) 0.2902(3) -0.0848(5) 0.147(10) Uiso 1 2 d S . .
O417 O 0.5694(5) 0.3512(5) -0.2003(4) 0.161(8) Uiso 1 1 d . . .
O418 O 0.3607(5) 0.2953(5) -0.0624(4) 0.170(9) Uiso 1 1 d . . .
O419 O 0.4380(5) 0.5273(5) 0.1718(4) 0.076(7) Uiso 0.50 1 d P D -23

loop_
_atom_site_aniso_label
_atom_site_aniso_U_11
_atom_site_aniso_U_22
_atom_site_aniso_U_33
_atom_site_aniso_U_23
_atom_site_aniso_U_13
_atom_site_aniso_U_12
Mo1 0.0270(5) 0.0311(5) 0.0524(7) -0.0013(5) 0.0005(5) 0.0196(4)
Mo2 0.0341(6) 0.0431(6) 0.0548(7) -0.0030(5) 0.0000(5) 0.0287(5)
Mo3 0.0391(6) 0.0543(7) 0.0600(8) -0.0137(6) -0.0074(6) 0.0356(6)
Mo4 0.0237(6) 0.0275(9) 0.0499(8) -0.0009(7) 0.0015(6) 0.0154(6)
Mo5 0.0233(5) 0.0413(6) 0.0484(7) -0.0039(5) -0.0005(4) 0.0193(5)
Mo6 0.0274(8) 0.0315(13) 0.0523(8) 0.0004(6) -0.0004(6) 0.0217(9)
Mo7 0.0291(5) 0.0294(5) 0.0501(7) 0.0041(5) 0.0006(5) 0.0168(4)
Mo8 0.0309(5) 0.0407(6) 0.0545(7) 0.0091(5) 0.0040(5) 0.0234(5)
Mo9 0.0232(5) 0.0347(5) 0.0504(7) 0.0075(5) -0.0002(4) 0.0137(4)
Mo10 0.0282(5) 0.0402(6) 0.0572(8) 0.0131(5) 0.0017(5) 0.0155(5)
Mo11 0.0293(6) 0.0313(8) 0.0424(11) 0.0030(8) 0.0003(5) 0.0159(5)
Mo12 0.0326(6) 0.0412(6) 0.0662(8) 0.0174(6) 0.0061(5) 0.0233(5)
Mo13 0.0336(7) 0.0336(7) 0.059(2) -0.0049(5) 0.0049(5) 0.0193(8)
Mo14 0.0336(6) 0.0336(6) 0.0406(9) -0.0009(3) 0.0009(3) 0.0199(6)
Mo15 0.0328(6) 0.0394(6) 0.0827(10) -0.0214(6) -0.0082(6) 0.0218(5)
Mo16 0.0323(6) 0.0323(6) 0.0651(17) -0.0052(7) 0.0059(7) 0.0171(5)
Mo17 0.0187(4) 0.0187(4) 0.0526(10) 0.0001(3) -0.0001(3) 0.0072(5)
Mo18 0.0202(6) 0.0202(6) 0.0522(11) 0.0016(4) -0.0016(4) 0.0057(7)
Mo19 0.0216(5) 0.0199(6) 0.0511(8) -0.0007(5) 0.0010(5) 0.0034(4)
Mo20 0.0197(5) 0.0204(6) 0.0531(8) -0.0018(5) 0.0014(5) 0.0065(5)
Mo21 0.0314(5) 0.0337(5) 0.0544(7) 0.0024(5) -0.0004(5) 0.0238(5)
Mo22 0.0361(6) 0.0366(6) 0.0564(7) -0.0018(5) 0.0015(5) 0.0269(5)
Mo23 0.0340(6) 0.0342(5) 0.0543(7) -0.0032(5) -0.0022(5) 0.0247(5)
Mo24 0.0264(5) 0.0335(5) 0.0482(7) 0.0028(5) 0.0022(4) 0.0189(4)
Mo25 0.0267(5) 0.0331(5) 0.0482(7) 0.0037(5) 0.0016(5) 0.0175(4)
Mo26 0.0323(6) 0.0385(6) 0.0566(8) -0.0104(5) -0.0033(5) 0.0207(5)
Mo27 0.0339(6) 0.0384(6) 0.0619(8) -0.0139(6) -0.0036(5) 0.0200(5)
Mo28 0.0189(4) 0.0252(5) 0.0526(7) -0.0034(4) 0.0018(4) 0.0096(4)
Mo29 0.0194(4) 0.0222(5) 0.0577(7) -0.0046(4) 0.0019(4) 0.0083(4)
Mo30 0.0339(6) 0.0370(6) 0.0519(7) -0.0016(5) -0.0084(5) 0.0209(5)
Mo31 0.0351(6) 0.0398(6) 0.0492(7) -0.0062(5) -0.0087(5) 0.0237(5)
Mo32 0.0249(5) 0.0235(5) 0.0496(7) 0.0023(4) -0.0024(4) 0.0106(4)
Mo33 0.0237(5) 0.0179(4) 0.0529(7) 0.0013(4) -0.0041(4) 0.0068(4)
Mo34 0.0327(6) 0.0327(6) 0.0539(10) -0.0029(3) 0.0029(3) 0.0198(7)
Mo35 0.0243(5) 0.0243(5) 0.0511(10) -0.0015(3) 0.0015(3) 0.0124(6)
Mo36 0.0286(5) 0.0302(5) 0.0490(7) 0.0022(5) 0.0002(5) 0.0125(4)
Sr1 0.0456(9) 0.0242(5) 0.0576(11) 0.0044(4) 0.0088(8) 0.0228(5)
Sr2 0.0563(17) 0.0321(10) 0.081(2) 0.0031(7) 0.0061(14) 0.0282(9)
Sr3 0.067(2) 0.0377(12) 0.077(2) -0.0013(8) -0.0026(16) 0.0333(10)
Sr4 0.062(3) 0.062(3) 0.045(3) 0.000 0.000 0.042(3)
Sr5 0.058(2) 0.059(2) 0.039(2) 0.000 0.000 0.0317(17)
Sr6 0.053(2) 0.081(3) 0.139(4) 0.012(2) 0.021(2) 0.0172(18)
Sr7 0.093(3) 0.093(3) 0.080(3) 0.021(2) 0.020(2) 0.037(2)
Sr8 0.111(3) 0.072(2) 0.086(2) 0.0150(16) 0.0158(18) 0.060(2)
Sr9 0.095(3) 0.095(3) 0.124(4) -0.0089(11) 0.0089(11) 0.071(3)

loop_
_atom_type_symbol
_atom_type_description
_atom_type_scat_dispersion_real
_atom_type_scat_dispersion_imag
_atom_type_scat_source
C C 0.0029 0.0015 'International Tables Vol C Tables 4.2.6.8 and 6.1.1.4'
H H 0.0000 0.0000 'International Tables Vol C Tables 4.2.6.8 and 6.1.1.4'
Mo Mo -1.8594 0.6505 'International Tables Vol C Tables 4.2.6.8 and 6.1.1.4'
O O 0.0101 0.0057 'International Tables Vol C Tables 4.2.6.8 and 6.1.1.4'
Sr Sr -1.1783 3.1023 'International Tables Vol C Tables 4.2.6.8 and 6.1.1.4'
N N 0.0057 0.0031 'International Tables Vol C Tables 4.2.6.8 and 6.1.1.4'

loop_
_geom_angle_atom_site_label_1
_geom_angle_atom_site_label_2
_geom_angle_atom_site_label_3
_geom_angle
_geom_angle_site_symmetry_1
_geom_angle_site_symmetry_3
O89 C1 O89 130(2) . 4
O89 C1 C2 115.0(11) . .
O89 C1 C2 115.0(11) 4 .
O95 C3 O94 125.7(19) . .
O95 C3 C4 111.4(19) . .
O94 C3 C4 116(2) . .
O101 C5 O100 125.1(18) . .
O101 C5 C6 118(2) . .
O100 C5 C6 113.8(19) . .
O106 C7 O107 125(2) . .
O106 C7 C8 119(2) . .
O107 C7 C8 114.3(19) . .
O113 C9 O112 124.0(18) . .
O113 C9 C10 115.2(19) . .
O112 C9 C10 115.2(19) . .
O118 C11 O119 126(2) . .
O118 C11 C12 117(2) . .
O119 C11 C12 116(2) . .
O124 C13 O125 130(2) . .
O124 C13 C14 114.2(18) . .
O125 C13 C14 116.0(19) . .
O130 C15 O129 125.4(19) . .
O130 C15 C16 118.5(19) . .
O129 C15 C16 116.2(18) . .
O134 C17 O134 126(3) 16_665 .
O134 C17 C18 116.8(14) 16_665 .
O134 C17 C18 116.8(14) . .
O1 Mo1 O7 97.9(4) . .
O1 Mo1 O10 97.9(4) . .
O7 Mo1 O10 141.0(4) . .
O1 Mo1 O11 97.8(4) . .
O7 Mo1 O11 72.0(3) . .
O10 Mo1 O11 70.6(3) . .
O1 Mo1 O8 97.5(4) . .
O7 Mo1 O8 71.2(3) . .
O10 Mo1 O8 140.9(4) . .
O11 Mo1 O8 141.7(3) . .
O1 Mo1 O9 97.2(4) . .
O7 Mo1 O9 140.4(3) . .
O10 Mo1 O9 71.9(3) . .
O11 Mo1 O9 141.1(3) . .
O8 Mo1 O9 70.6(3) . .
O1 Mo1 O22 179.8(5) . .
O7 Mo1 O22 82.3(3) . .
O10 Mo1 O22 82.0(3) . .
O11 Mo1 O22 82.4(3) . .
O8 Mo1 O22 82.5(3) . .
O9 Mo1 O22 82.7(3) . .
O2 Mo2 O12 102.1(5) . .
O2 Mo2 O13 102.0(5) . .
O12 Mo2 O13 103.8(4) . .
O2 Mo2 O11 96.6(4) . .
O12 Mo2 O11 90.0(4) . .
O13 Mo2 O11 153.8(4) . .
O2 Mo2 O7 95.7(4) . .
O12 Mo2 O7 154.3(4) . .
O13 Mo2 O7 90.4(4) . .
O11 Mo2 O7 69.4(3) . .
O2 Mo2 O23 175.0(4) . .
O12 Mo2 O23 80.9(4) . .
O13 Mo2 O23 81.0(4) . .
O11 Mo2 O23 79.3(4) . .
O7 Mo2 O23 80.2(3) . .
O3 Mo3 O14 100.8(5) . .
O3 Mo3 O15 102.5(5) . .
O14 Mo3 O15 105.0(5) . .
O3 Mo3 O8 95.6(4) . .
O14 Mo3 O8 154.6(4) . .
O15 Mo3 O8 90.0(4) . .
O3 Mo3 O7 95.7(4) . .
O14 Mo3 O7 89.7(4) . .
O15 Mo3 O7 153.8(4) . .
O8 Mo3 O7 69.3(3) . .
O3 Mo3 O24 174.3(5) . .
O14 Mo3 O24 82.1(4) . .
O15 Mo3 O24 81.3(5) . .
O8 Mo3 O24 80.1(4) . .
O7 Mo3 O24 79.4(4) . .
O4 Mo4 O16 103.2(4) . .
O4 Mo4 O17 102.7(4) . .
O16 Mo4 O17 103.6(4) . .
O4 Mo4 O9 95.1(4) . .
O16 Mo4 O9 154.1(4) . .
O17 Mo4 O9 89.9(4) . .
O4 Mo4 O8 96.8(4) . .
O16 Mo4 O8 90.1(4) . .
O17 Mo4 O8 152.7(4) . .
O9 Mo4 O8 69.4(3) . .
O4 Mo4 O25 173.0(4) . .
O16 Mo4 O25 82.1(4) . .
O17 Mo4 O25 80.2(4) . .
O9 Mo4 O25 78.5(3) . .
O8 Mo4 O25 78.4(3) . .
O17 M4X O25 102.6(13) . .
O17 M4X O16 103.8(9) . .
O25 M4X O16 100.2(11) . .
O17 M4X O9 93.4(9) . .
O25 M4X O9 96.6(10) . .
O16 M4X O9 152.5(14) . .
O17 M4X O8 157.8(15) . .
O25 M4X O8 93.7(10) . .
O16 M4X O8 87.6(8) . .
O9 M4X O8 69.7(6) . .
O17 M4X O4 83.6(11) . .
O25 M4X O4 173.0(10) . .
O16 M4X O4 81.3(10) . .
O9 M4X O4 79.5(9) . .
O8 M4X O4 79.4(9) . .
O5 Mo5 O19 101.9(5) . .
O5 Mo5 O18 102.5(5) . .
O19 Mo5 O18 103.7(5) . .
O5 Mo5 O9 94.8(4) . .
O19 Mo5 O9 155.2(4) . .
O18 Mo5 O9 90.3(4) . .
O5 Mo5 O10 94.9(4) . .
O19 Mo5 O10 90.1(4) . .
O18 Mo5 O10 154.8(4) . .
O9 Mo5 O10 70.0(3) . .
O5 Mo5 O26 174.3(5) . .
O19 Mo5 O26 81.0(5) . .
O18 Mo5 O26 81.4(4) . .
O9 Mo5 O26 81.0(4) . .
O10 Mo5 O26 80.1(4) . .
O5 Mo5 Sr12 127.5(4) . .
O19 Mo5 Sr12 54.3(4) . .
O18 Mo5 Sr12 53.5(4) . .
O9 Mo5 Sr12 126.5(3) . .
O10 Mo5 Sr12 126.6(3) . .
O26 Mo5 Sr12 58.1(3) . .
O6 Mo6 O20 103.3(5) . .
O6 Mo6 O21 102.0(5) . .
O20 Mo6 O21 104.5(4) . .
O6 Mo6 O10 96.3(4) . .
O20 Mo6 O10 90.5(4) . .
O21 Mo6 O10 152.8(4) . .
O6 Mo6 O11 96.0(4) . .
O20 Mo6 O11 153.0(4) . .
O21 Mo6 O11 89.4(4) . .
O10 Mo6 O11 68.6(3) . .
O6 Mo6 O27 173.6(4) . .
O20 Mo6 O27 80.8(4) . .
O21 Mo6 O27 81.4(4) . .
O10 Mo6 O27 78.7(4) . .
O11 Mo6 O27 78.5(3) . .
O20 M6X O27 102.7(13) . .
O20 M6X O21 103.7(10) . .
O27 M6X O21 99.6(12) . .
O20 M6X O10 93.2(9) . .
O27 M6X O10 97.2(12) . .
O21 M6X O10 152.7(15) . .
O20 M6X O11 157.0(16) . .
O27 M6X O11 94.7(11) . .
O21 M6X O11 87.8(8) . .
O10 M6X O11 69.5(6) . .
O20 M6X O6 83.1(12) . .
O27 M6X O6 174.0(10) . .
O21 M6X O6 80.6(11) . .
O10 M6X O6 80.5(10) . .
O11 M6X O6 79.3(10) . .
O28 Mo7 O38 97.3(4) . .
O28 Mo7 O37 97.9(4) . .
O38 Mo7 O37 71.6(3) . .
O28 Mo7 O36 97.7(4) . .
O38 Mo7 O36 141.6(3) . .
O37 Mo7 O36 71.5(3) . .
O28 Mo7 O35 97.9(4) . .
O38 Mo7 O35 140.6(3) . .
O37 Mo7 O35 141.0(4) . .
O36 Mo7 O35 71.2(3) . .
O28 Mo7 O34 97.1(4) . .
O38 Mo7 O34 71.0(3) . .
O37 Mo7 O34 141.1(3) . .
O36 Mo7 O34 140.9(3) . .
O35 Mo7 O34 71.1(3) . .
O28 Mo7 O49 178.9(4) . .
O38 Mo7 O49 82.8(3) . .
O37 Mo7 O49 83.2(3) . .
O36 Mo7 O49 82.8(3) . .
O35 Mo7 O49 81.3(3) . .
O34 Mo7 O49 81.9(3) . .
O29 Mo8 O40 100.5(4) . .
O29 Mo8 O39 102.5(4) . .
O40 Mo8 O39 104.8(4) . .
O29 Mo8 O34 94.8(4) . .
O40 Mo8 O34 90.1(4) . .
O39 Mo8 O34 154.6(4) . .
O29 Mo8 O38 96.4(4) . .
O40 Mo8 O38 154.3(4) . .
O39 Mo8 O38 90.2(4) . .
O34 Mo8 O38 69.2(3) . .
O29 Mo8 O50 174.3(4) . .
O40 Mo8 O50 81.9(4) . .
O39 Mo8 O50 81.7(4) . .
O34 Mo8 O50 80.0(3) . .
O38 Mo8 O50 79.7(4) . .
O30 Mo9 O42 101.5(5) . .
O30 Mo9 O41 101.1(5) . .
O42 Mo9 O41 104.4(5) . .
O30 Mo9 O34 95.9(4) . .
O42 Mo9 O34 154.9(4) . .
O41 Mo9 O34 89.8(4) . .
O30 Mo9 O35 96.9(4) . .
O42 Mo9 O35 89.9(4) . .
O41 Mo9 O35 154.1(4) . .
O34 Mo9 O35 69.9(3) . .
O30 Mo9 O51 175.6(5) . .
O42 Mo9 O51 81.2(4) . .
O41 Mo9 O51 81.5(4) . .
O34 Mo9 O51 80.4(4) . .
O35 Mo9 O51 79.5(4) . .
O30 Mo9 Sr13 128.1(4) . .
O42 Mo9 Sr13 54.7(4) . .
O41 Mo9 Sr13 54.7(4) . .
O34 Mo9 Sr13 125.0(3) . .
O35 Mo9 Sr13 124.5(3) . .
O51 Mo9 Sr13 56.3(4) . .
O31 Mo10 O43 101.9(5) . .
O31 Mo10 O44 101.6(5) . .
O43 Mo10 O44 104.4(4) . .
O31 Mo10 O36 95.3(4) . .
O43 Mo10 O36 154.0(4) . .
O44 Mo10 O36 90.9(4) . .
O31 Mo10 O35 95.7(4) . .
O43 Mo10 O35 89.4(4) . .
O44 Mo10 O35 155.0(4) . .
O36 Mo10 O35 69.4(3) . .
O31 Mo10 O52 173.3(5) . .
O43 Mo10 O52 81.3(4) . .
O44 Mo10 O52 83.1(4) . .
O36 Mo10 O52 79.8(4) . .
O35 Mo10 O52 78.4(4) . .
O32 Mo11 O45 102.5(5) . .
O32 Mo11 O46 102.0(5) . .
O45 Mo11 O46 104.9(4) . .
O32 Mo11 O36 96.5(4) . .
O45 Mo11 O36 89.8(4) . .
O46 Mo11 O36 153.1(4) . .
O32 Mo11 O37 95.8(4) . .
O45 Mo11 O37 153.8(4) . .
O46 Mo11 O37 89.3(4) . .
O36 Mo11 O37 69.4(3) . .
O32 Mo11 O53 174.1(4) . .
O45 Mo11 O53 81.0(4) . .
O46 Mo11 O53 81.5(4) . .
O36 Mo11 O53 78.7(4) . .
O37 Mo11 O53 79.4(4) . .
O53 M11X O46 103.3(15) . .
O53 M11X O45 101.6(13) . .
O46 M11X O45 104.1(10) . .
O53 M11X O37 97.6(12) . .
O46 M11X O37 89.9(8) . .
O45 M11X O37 152.8(18) . .
O53 M11X O36 96.1(11) . .
O46 M11X O36 153.5(17) . .
O45 M11X O36 89.2(9) . .
O37 M11X O36 69.7(7) . .
O53 M11X O32 174.6(11) . .
O46 M11X O32 80.8(12) . .
O45 M11X O32 80.5(12) . .
O37 M11X O32 78.8(11) . .
O36 M11X O32 78.9(11) . .
O33 Mo12 O47 101.3(5) . .
O33 Mo12 O48 102.0(5) . .
O47 Mo12 O48 104.8(5) . .
O33 Mo12 O38 95.9(4) . .
O47 Mo12 O38 154.2(4) . .
O48 Mo12 O38 90.1(4) . .
O33 Mo12 O37 95.5(4) . .
O47 Mo12 O37 89.4(4) . .
O48 Mo12 O37 154.7(4) . .
O38 Mo12 O37 69.8(3) . .
O33 Mo12 O54 174.9(5) . .
O47 Mo12 O54 81.6(5) . .
O48 Mo12 O54 81.1(4) . .
O38 Mo12 O54 80.0(4) . .
O37 Mo12 O54 80.3(4) . .
O55 Mo13 O60 98.4(3) . .
O55 Mo13 O60 98.4(3) . 16_665
O60 Mo13 O60 141.0(6) . 16_665
O55 Mo13 O61 98.4(6) . .
O60 Mo13 O61 71.4(3) . .
O60 Mo13 O61 71.4(3) 16_665 .
O55 Mo13 O59 97.0(5) . .
O60 Mo13 O59 71.2(4) . .
O60 Mo13 O59 140.4(4) 16_665 .
O61 Mo13 O59 141.1(3) . .
O55 Mo13 O59 97.0(5) . 16_665
O60 Mo13 O59 140.4(4) . 16_665
O60 Mo13 O59 71.2(4) 16_665 16_665
O61 Mo13 O59 141.1(3) . 16_665
O59 Mo13 O59 70.9(5) . 16_665
O55 Mo13 O67 179.1(7) . .
O60 Mo13 O67 81.8(3) . .
O60 Mo13 O67 81.8(3) 16_665 .
O61 Mo13 O67 82.5(6) . .
O59 Mo13 O67 82.2(5) . .
O59 Mo13 O67 82.2(5) 16_665 .
O67 M13X O59 108.1(17) . .
O67 M13X O59 108.1(17) . 16_665
O59 M13X O59 72.7(10) . 16_665
O67 M13X O60 102.1(11) . .
O59 M13X O60 70.5(5) . .
O59 M13X O60 138.0(15) 16_665 .
O67 M13X O60 102.1(11) . 16_665
O59 M13X O60 138.0(15) . 16_665
O59 M13X O60 70.5(5) 16_665 16_665
O60 M13X O60 130.5(17) . 16_665
O67 M13X O61 99.2(15) . .
O59 M13X O61 133.1(14) . .
O59 M13X O61 133.1(14) 16_665 .
O60 M13X O61 66.9(8) . .
O60 M13X O61 66.9(8) 16_665 .
O67 M13X O55 173.6(17) . .
O59 M13X O55 76.9(12) . .
O59 M13X O55 76.9(12) 16_665 .
O60 M13X O55 75.6(11) . .
O60 M13X O55 75.6(11) 16_665 .
O61 M13X O55 74.4(12) . .
O56 Mo14 O62 102.2(4) . 16_665
O56 Mo14 O62 102.2(4) . .
O62 Mo14 O62 105.1(6) 16_665 .
O56 Mo14 O59 93.5(5) . 16_665
O62 Mo14 O59 90.3(4) 16_665 16_665
O62 Mo14 O59 155.0(4) . 16_665
O56 Mo14 O59 93.5(5) . .
O62 Mo14 O59 155.0(4) 16_665 .
O62 Mo14 O59 90.3(4) . .
O59 Mo14 O59 69.2(5) 16_665 .
O56 Mo14 O68 174.3(6) . .
O62 Mo14 O68 81.2(4) 16_665 .
O62 Mo14 O68 81.2(4) . .
O59 Mo14 O68 81.8(4) 16_665 .
O59 Mo14 O68 81.8(4) . .
O57 Mo15 O64 100.2(6) . .
O57 Mo15 O63 99.3(6) . .
O64 Mo15 O63 105.1(5) . .
O57 Mo15 O59 94.9(5) . .
O64 Mo15 O59 156.3(5) . .
O63 Mo15 O59 90.2(5) . .
O57 Mo15 O60 94.5(5) . .
O64 Mo15 O60 90.8(5) . .
O63 Mo15 O60 156.6(5) . .
O59 Mo15 O60 69.8(4) . .
O57 Mo15 O69 172.8(6) . .
O64 Mo15 O69 84.9(6) . .
O63 Mo15 O69 84.1(6) . .
O59 Mo15 O69 78.7(5) . .
O60 Mo15 O69 80.2(5) . .
O58 Mo16 O66 102.4(5) . .
O58 Mo16 O65 103.1(5) . .
O66 Mo16 O65 105.0(4) . .
O58 Mo16 O60 94.8(5) . .
O66 Mo16 O60 153.3(4) . .
O65 Mo16 O60 90.6(4) . .
O58 Mo16 O61 95.9(6) . .
O66 Mo16 O61 88.6(5) . .
O65 Mo16 O61 153.4(5) . .
O60 Mo16 O61 69.2(5) . .
O58 Mo16 O70 173.1(5) . .
O66 Mo16 O70 81.6(4) . .
O65 Mo16 O70 81.0(4) . .
O60 Mo16 O70 79.6(4) . .
O61 Mo16 O70 78.5(5) . .
O70 M16X O65 107.9(15) . .
O70 M16X O66 104.2(13) . .
O65 M16X O66 101.2(12) . .
O70 M16X O60 102.6(14) . .
O65 M16X O60 91.4(9) . .
O66 M16X O60 145.1(16) . .
O70 M16X O61 98.7(13) . .
O65 M16X O61 150.0(17) . .
O66 M16X O61 85.1(10) . .
O60 M16X O61 69.0(8) . .
O70 M16X O58 173.9(13) . .
O65 M16X O58 78.0(11) . .
O66 M16X O58 75.8(11) . .
O60 M16X O58 75.2(10) . .
O61 M16X O58 75.2(10) . .
O71 Mo17 O76 98.6(3) . .
O71 Mo17 O76 98.6(3) . 16_665
O76 Mo17 O76 141.1(5) . 16_665
O71 Mo17 O75 97.2(4) . 16_665
O76 Mo17 O75 139.9(3) . 16_665
O76 Mo17 O75 71.2(3) 16_665 16_665
O71 Mo17 O75 97.2(4) . .
O76 Mo17 O75 71.2(3) . .
O76 Mo17 O75 139.9(3) 16_665 .
O75 Mo17 O75 70.5(5) 16_665 .
O71 Mo17 O77 96.4(5) . .
O76 Mo17 O77 71.8(2) . .
O76 Mo17 O77 71.8(2) 16_665 .
O75 Mo17 O77 142.0(3) 16_665 .
O75 Mo17 O77 142.0(3) . .
O71 Mo17 O83 179.7(5) . .
O76 Mo17 O83 81.3(2) . .
O76 Mo17 O83 81.3(2) 16_665 .
O75 Mo17 O83 83.0(3) 16_665 .
O75 Mo17 O83 83.0(3) . .
O77 Mo17 O83 83.3(5) . .
O72 Mo18 O78 102.6(4) . .
O72 Mo18 O78 102.6(4) . 16_665
O78 Mo18 O78 103.6(6) . 16_665
O72 Mo18 O75 96.2(5) . .
O78 Mo18 O75 89.8(4) . .
O78 Mo18 O75 153.7(4) 16_665 .
O72 Mo18 O75 96.2(5) . 16_665
O78 Mo18 O75 153.7(4) . 16_665
O78 Mo18 O75 89.8(4) 16_665 16_665
O75 Mo18 O75 69.9(4) . 16_665
O72 Mo18 O84 174.7(6) . .
O78 Mo18 O84 80.5(4) . .
O78 Mo18 O84 80.5(4) 16_665 .
O75 Mo18 O84 79.5(4) . .
O75 Mo18 O84 79.5(4) 16_665 .
O72 Mo18 Sr16 130.2(6) . .
O78 Mo18 Sr16 54.3(3) . .
O78 Mo18 Sr16 54.3(3) 16_665 .
O75 Mo18 Sr16 123.5(4) . .
O75 Mo18 Sr16 123.5(4) 16_665 .
O84 Mo18 Sr16 55.1(5) . .
O84 M18X O78 104.2(11) . .
O84 M18X O78 104.2(11) . 16_665
O78 M18X O78 102.7(11) . 16_665
O84 M18X O75 99.1(10) . .
O78 M18X O75 89.0(5) . .
O78 M18X O75 150.3(14) 16_665 .
O84 M18X O75 99.1(10) . 16_665
O78 M18X O75 150.3(14) . 16_665
O78 M18X O75 89.0(5) 16_665 16_665
O75 M18X O75 69.2(8) . 16_665
O84 M18X O72 174.8(12) . .
O78 M18X O72 79.0(10) . .
O78 M18X O72 78.9(10) 16_665 .
O75 M18X O72 76.6(9) . .
O75 M18X O72 76.6(9) 16_665 .
O84 M18X Sr16 65.7(9) . .
O78 M18X Sr16 65.0(7) . .
O78 M18X Sr16 65.0(7) 16_665 .
O75 M18X Sr16 143.3(6) . .
O75 M18X Sr16 143.3(6) 16_665 .
O72 M18X Sr16 119.5(9) . .
O73 Mo19 O79 102.5(5) . .
O73 Mo19 O80 102.0(5) . .
O79 Mo19 O80 104.0(5) . .
O73 Mo19 O76 96.2(4) . .
O79 Mo19 O76 153.9(4) . .
O80 Mo19 O76 89.6(4) . .
O73 Mo19 O75 96.7(4) . .
O79 Mo19 O75 89.5(4) . .
O80 Mo19 O75 153.8(4) . .
O76 Mo19 O75 70.1(3) . .
O73 Mo19 O85 173.3(5) . .
O79 Mo19 O85 82.2(4) . .
O80 Mo19 O85 81.3(5) . .
O76 Mo19 O85 77.9(4) . .
O75 Mo19 O85 78.3(4) . .
O85 M19X O80 108.2(14) . .
O85 M19X O79 106.7(13) . .
O80 M19X O79 102.3(11) . .
O85 M19X O76 98.4(12) . .
O80 M19X O76 89.6(10) . .
O79 M19X O76 146.9(15) . .
O85 M19X O75 97.3(11) . .
O80 M19X O75 148.9(16) . .
O79 M19X O75 86.5(9) . .
O76 M19X O75 68.9(7) . .
O85 M19X O73 171.9(12) . .
O80 M19X O73 77.7(10) . .
O79 M19X O73 76.8(10) . .
O76 M19X O73 75.9(9) . .
O75 M19X O73 75.5(9) . .
O74 Mo20 O81 102.3(4) . .
O74 Mo20 O82 103.0(4) . .
O81 Mo20 O82 104.6(4) . .
O74 Mo20 O77 97.0(5) . .
O81 Mo20 O77 153.2(5) . .
O82 Mo20 O77 88.8(4) . .
O74 Mo20 O76 94.8(4) . .
O81 Mo20 O76 89.7(4) . .
O82 Mo20 O76 154.0(4) . .
O77 Mo20 O76 70.2(4) . .
O74 Mo20 O86 173.6(4) . .
O81 Mo20 O86 79.8(4) . .
O82 Mo20 O86 82.1(4) . .
O77 Mo20 O86 79.2(4) . .
O76 Mo20 O86 79.2(3) . .
O86 M20X O81 101.7(13) . .
O86 M20X O82 103.3(13) . .
O81 M20X O82 104.8(10) . .
O86 M20X O77 96.6(11) . .
O81 M20X O77 154.4(16) . .
O82 M20X O77 88.1(8) . .
O86 M20X O76 96.7(10) . .
O81 M20X O76 90.2(9) . .
O82 M20X O76 151.9(15) . .
O77 M20X O76 69.9(7) . .
O86 M20X O74 173.7(11) . .
O81 M20X O74 81.2(11) . .
O82 M20X O74 81.1(11) . .
O77 M20X O74 79.0(10) . .
O76 M20X O74 77.7(9) . .
O87 Mo21 O88 102.9(5) . .
O87 Mo21 O88 103.3(5) . 4
O88 Mo21 O88 95.1(4) . 4
O87 Mo21 O21 96.4(4) . .
O88 Mo21 O21 159.7(4) . .
O88 Mo21 O21 86.1(4) 4 .
O87 Mo21 O12 96.2(4) . .
O88 Mo21 O12 86.9(4) . .
O88 Mo21 O12 159.4(4) 4 .
O21 Mo21 O12 85.1(4) . .
O87 Mo21 O89 172.9(5) . .
O88 Mo21 O89 81.7(4) . .
O88 Mo21 O89 81.5(4) 4 .
O21 Mo21 O89 78.5(4) . .
O12 Mo21 O89 78.5(4) . .
O87 Mo21 Mo21 100.7(4) . 4
O88 Mo21 Mo21 48.2(3) . 4
O88 Mo21 Mo21 48.2(3) 4 4
O21 Mo21 Mo21 133.7(3) . 4
O12 Mo21 Mo21 134.4(3) . 4
O89 Mo21 Mo21 86.4(3) . 4
O90 Mo22 O93 102.0(5) . .
O90 Mo22 O92 102.3(5) . .
O93 Mo22 O92 95.3(4) . .
O90 Mo22 O14 95.5(5) . .
O93 Mo22 O14 86.5(4) . .
O92 Mo22 O14 161.3(4) . .
O90 Mo22 O13 97.0(4) . .
O93 Mo22 O13 159.9(4) . .
O92 Mo22 O13 87.1(4) . .
O14 Mo22 O13 85.1(4) . .
O90 Mo22 O94 173.3(5) . .
O93 Mo22 O94 81.6(4) . .
O92 Mo22 O94 82.9(4) . .
O14 Mo22 O94 79.0(4) . .
O13 Mo22 O94 78.8(4) . .
O90 Mo22 Mo23 99.7(4) . .
O93 Mo22 Mo23 48.1(3) . .
O92 Mo22 Mo23 48.3(3) . .
O14 Mo22 Mo23 134.2(3) . .
O13 Mo22 Mo23 134.7(3) . .
O94 Mo22 Mo23 87.0(3) . .
O91 Mo23 O93 102.5(5) . .
O91 Mo23 O92 102.4(5) . .
O93 Mo23 O92 94.5(4) . .
O91 Mo23 O39 96.0(4) . 4
O93 Mo23 O39 160.7(4) . 4
O92 Mo23 O39 87.0(4) . 4
O91 Mo23 O48 96.8(5) . 4
O93 Mo23 O48 87.8(4) . 4
O92 Mo23 O48 159.7(4) . 4
O39 Mo23 O48 84.3(4) 4 4
O91 Mo23 O95 173.5(5) . .
O93 Mo23 O95 82.0(4) . .
O92 Mo23 O95 81.7(4) . .
O39 Mo23 O95 79.2(4) 4 .
O48 Mo23 O95 78.7(4) 4 .
O91 Mo23 Mo22 100.1(4) . .
O93 Mo23 Mo22 47.5(3) . .
O92 Mo23 Mo22 48.1(3) . .
O39 Mo23 Mo22 134.6(3) 4 .
O48 Mo23 Mo22 134.6(3) 4 .
O95 Mo23 Mo22 86.3(3) . .
O96 Mo24 O99 102.2(5) . .
O96 Mo24 O98 102.9(4) . .
O99 Mo24 O98 95.7(4) . .
O96 Mo24 O19 95.9(5) . .
O99 Mo24 O19 86.3(4) . .
O98 Mo24 O19 160.2(4) . .
O96 Mo24 O20 95.6(4) . .
O99 Mo24 O20 160.6(4) . .
O98 Mo24 O20 87.6(4) . .
O19 Mo24 O20 84.3(4) . .
O96 Mo24 O100 173.1(5) . .
O99 Mo24 O100 81.9(4) . .
O98 Mo24 O100 82.0(4) . .
O19 Mo24 O100 78.7(4) . .
O20 Mo24 O100 79.7(4) . .
O96 Mo24 Mo25 100.9(3) . .
O99 Mo24 Mo25 48.1(3) . .
O98 Mo24 Mo25 48.6(3) . .
O19 Mo24 Mo25 133.7(3) . .
O20 Mo24 Mo25 135.5(3) . .
O100 Mo24 Mo25 85.9(3) . .
O97 Mo25 O99 102.6(5) . .
O97 Mo25 O98 102.5(4) . .
O99 Mo25 O98 95.7(4) . .
O97 Mo25 O40 94.9(4) . .
O99 Mo25 O40 161.0(4) . .
O98 Mo25 O40 87.5(4) . .
O97 Mo25 O41 95.8(4) . .
O99 Mo25 O41 87.2(4) . .
O98 Mo25 O41 160.4(4) . .
O40 Mo25 O41 83.9(4) . .
O97 Mo25 O101 172.7(5) . .
O99 Mo25 O101 82.3(4) . .
O98 Mo25 O101 82.2(4) . .
O40 Mo25 O101 79.6(4) . .
O41 Mo25 O101 79.0(4) . .
O97 Mo25 Mo24 100.9(3) . .
O99 Mo25 Mo24 48.2(3) . .
O98 Mo25 Mo24 48.5(3) . .
O40 Mo25 Mo24 135.3(3) . .
O41 Mo25 Mo24 134.6(3) . .
O101 Mo25 Mo24 86.3(3) . .
O102 Mo26 O104 102.9(5) . .
O102 Mo26 O105 102.7(5) . .
O104 Mo26 O105 95.1(4) . .
O102 Mo26 O16 95.8(4) . .
O104 Mo26 O16 160.3(4) . .
O105 Mo26 O16 86.5(4) . .
O102 Mo26 O15 96.3(5) . .
O104 Mo26 O15 87.2(4) . .
O105 Mo26 O15 159.8(4) . .
O16 Mo26 O15 84.7(4) . .
O102 Mo26 O106 173.3(5) . .
O104 Mo26 O106 82.1(5) . .
O105 Mo26 O106 81.0(4) . .
O16 Mo26 O106 78.8(4) . .
O15 Mo26 O106 79.4(5) . .
O102 Mo26 Mo27 100.9(4) . .
O104 Mo26 Mo27 48.1(3) . .
O105 Mo26 Mo27 48.1(3) . .
O16 Mo26 Mo27 134.0(3) . .
O15 Mo26 Mo27 134.6(3) . .
O106 Mo26 Mo27 85.7(3) . .
O103 Mo27 O104 102.5(5) . .
O103 Mo27 O105 102.6(5) . .
O104 Mo27 O105 95.6(4) . .
O103 Mo27 O64 95.8(5) . .
O104 Mo27 O64 85.6(5) . .
O105 Mo27 O64 160.8(4) . .
O103 Mo27 O65 94.8(5) . .
O104 Mo27 O65 161.2(4) . .
O105 Mo27 O65 87.8(4) . .
O64 Mo27 O65 85.3(4) . .
O103 Mo27 O107 172.2(6) . .
O104 Mo27 O107 83.5(5) . .
O105 Mo27 O107 81.7(5) . .
O64 Mo27 O107 79.4(5) . .
O65 Mo27 O107 78.7(5) . .
O103 Mo27 Mo26 100.5(4) . .
O104 Mo27 Mo26 48.1(3) . .
O105 Mo27 Mo26 48.6(3) . .
O64 Mo27 Mo26 133.2(3) . .
O65 Mo27 Mo26 135.8(3) . .
O107 Mo27 Mo26 87.2(4) . .
O108 Mo28 O111 103.3(5) . .
O108 Mo28 O110 101.9(5) . .
O111 Mo28 O110 95.6(4) . .
O108 Mo28 O17 96.9(4) . .
O111 Mo28 O17 86.6(4) . .
O110 Mo28 O17 159.9(4) . .
O108 Mo28 O18 96.5(5) . .
O111 Mo28 O18 159.3(4) . .
O110 Mo28 O18 86.0(4) . .
O17 Mo28 O18 85.1(4) . .
O108 Mo28 O112 174.4(5) . .
O111 Mo28 O112 79.9(4) . .
O110 Mo28 O112 82.2(4) . .
O17 Mo28 O112 78.5(4) . .
O18 Mo28 O112 79.8(4) . .
O108 Mo28 Mo29 99.7(4) . .
O111 Mo28 Mo29 48.8(3) . .
O110 Mo28 Mo29 48.1(3) . .
O17 Mo28 Mo29 134.9(3) . .
O18 Mo28 Mo29 133.5(3) . .
O112 Mo28 Mo29 85.9(3) . .
O109 Mo29 O110 103.4(5) . .
O109 Mo29 O111 103.3(5) . .
O110 Mo29 O111 95.0(4) . .
O109 Mo29 O81 94.7(5) . .
O110 Mo29 O81 160.4(4) . .
O111 Mo29 O81 88.1(4) . .
O109 Mo29 O80 94.3(5) . .
O110 Mo29 O80 86.1(4) . .
O111 Mo29 O80 161.6(4) . .
O81 Mo29 O80 85.0(4) . .
O109 Mo29 O113 172.1(5) . .
O110 Mo29 O113 82.0(5) . .
O111 Mo29 O113 81.8(4) . .
O81 Mo29 O113 79.3(4) . .
O80 Mo29 O113 80.2(4) . .
O109 Mo29 Mo28 100.8(4) . .
O110 Mo29 Mo28 48.3(3) . .
O111 Mo29 Mo28 48.1(3) . .
O81 Mo29 Mo28 135.7(3) . .
O80 Mo29 Mo28 134.0(3) . .
O113 Mo29 Mo28 87.1(3) . .
O114 Mo30 O116 102.8(5) . .
O114 Mo30 O117 102.9(5) . .
O116 Mo30 O117 95.7(4) . .
O114 Mo30 O46 95.7(5) . 4
O116 Mo30 O46 160.4(4) . 4
O117 Mo30 O46 86.4(4) . 4
O114 Mo30 O47 95.9(5) . 4
O116 Mo30 O47 86.4(4) . 4
O117 Mo30 O47 160.1(4) . 4
O46 Mo30 O47 85.2(4) 4 4
O114 Mo30 O118 173.3(5) . .
O116 Mo30 O118 82.0(5) . .
O117 Mo30 O118 81.1(4) . .
O46 Mo30 O118 79.0(4) 4 .
O47 Mo30 O118 79.5(5) 4 .
O114 Mo30 Mo31 100.6(4) . .
O116 Mo30 Mo31 49.0(3) . .
O117 Mo30 Mo31 47.8(3) . .
O46 Mo30 Mo31 133.7(3) 4 .
O47 Mo30 Mo31 134.8(3) 4 .
O118 Mo30 Mo31 86.1(3) . .
O115 Mo31 O117 103.9(4) . .
O115 Mo31 O116 101.7(5) . .
O117 Mo31 O116 95.8(4) . .
O115 Mo31 O63 95.1(5) . .
O117 Mo31 O63 159.9(4) . .
O116 Mo31 O63 86.7(5) . .
O115 Mo31 O62 96.7(4) . .
O117 Mo31 O62 86.6(4) . .
O116 Mo31 O62 160.2(4) . .
O63 Mo31 O62 84.6(4) . .
O115 Mo31 O119 173.2(5) . .
O117 Mo31 O119 81.7(4) . .
O116 Mo31 O119 81.4(5) . .
O63 Mo31 O119 78.9(5) . .
O62 Mo31 O119 79.5(4) . .
O115 Mo31 Mo30 100.6(3) . .
O117 Mo31 Mo30 48.6(3) . .
O116 Mo31 Mo30 48.4(3) . .
O63 Mo31 Mo30 134.4(4) . .
O62 Mo31 Mo30 134.7(3) . .
O119 Mo31 Mo30 86.1(3) . .
O120 Mo32 O123 102.5(5) . .
O120 Mo32 O122 104.2(5) . .
O123 Mo32 O122 95.8(4) . .
O120 Mo32 O43 95.8(5) . .
O123 Mo32 O43 87.0(4) . .
O122 Mo32 O43 158.7(4) . .
O120 Mo32 O42 95.6(5) . .
O123 Mo32 O42 160.7(4) . .
O122 Mo32 O42 86.1(4) . .
O43 Mo32 O42 84.6(4) . .
O120 Mo32 O124 171.8(5) . .
O123 Mo32 O124 82.3(4) . .
O122 Mo32 O124 81.8(4) . .
O43 Mo32 O124 77.7(4) . .
O42 Mo32 O124 79.0(4) . .
O120 Mo32 Mo33 101.0(4) . .
O123 Mo32 Mo33 48.4(3) . .
O122 Mo32 Mo33 48.7(3) . .
O43 Mo32 Mo33 134.7(3) . .
O42 Mo32 Mo33 134.3(3) . .
O124 Mo32 Mo33 87.2(3) . .
O121 Mo33 O123 102.1(5) . .
O121 Mo33 O122 103.7(5) . .
O123 Mo33 O122 95.6(4) . .
O121 Mo33 O78 94.9(5) . .
O123 Mo33 O78 87.2(4) . .
O122 Mo33 O78 160.0(4) . .
O121 Mo33 O79 96.4(5) . .
O123 Mo33 O79 160.3(4) . .
O122 Mo33 O79 86.4(4) . .
O78 Mo33 O79 84.5(4) . .
O121 Mo33 O125 173.1(5) . .
O123 Mo33 O125 82.5(4) . .
O122 Mo33 O125 80.8(4) . .
O78 Mo33 O125 80.0(4) . .
O79 Mo33 O125 78.4(4) . .
O121 Mo33 Mo32 100.4(4) . .
O123 Mo33 Mo32 48.3(3) . .
O122 Mo33 Mo32 48.6(3) . .
O78 Mo33 Mo32 135.0(3) . .
O79 Mo33 Mo32 134.5(3) . .
O125 Mo33 Mo32 86.6(3) . .
O126 Mo34 O128 103.1(4) . .
O126 Mo34 O128 103.1(4) . 16_665
O128 Mo34 O128 94.9(5) . 16_665
O126 Mo34 O66 96.0(5) . .
O128 Mo34 O66 87.3(4) . .
O128 Mo34 O66 159.7(4) 16_665 .
O126 Mo34 O66 96.0(5) . 16_665
O128 Mo34 O66 159.7(4) . 16_665
O128 Mo34 O66 87.3(4) 16_665 16_665
O66 Mo34 O66 83.8(5) . 16_665
O126 Mo34 O129 173.3(6) . .
O128 Mo34 O129 81.3(4) . .
O128 Mo34 O129 81.3(4) 16_665 .
O66 Mo34 O129 79.1(4) . .
O66 Mo34 O129 79.1(4) 16_665 .
O126 Mo34 Mo35 100.5(5) . .
O128 Mo34 Mo35 48.1(3) . .
O128 Mo34 Mo35 48.1(3) 16_665 .
O66 Mo34 Mo35 134.8(3) . .
O66 Mo34 Mo35 134.9(3) 16_665 .
O129 Mo34 Mo35 86.2(4) . .
O127 Mo35 O128 103.0(4) . .
O127 Mo35 O128 103.0(4) . 16_665
O128 Mo35 O128 95.1(5) . 16_665
O127 Mo35 O82 96.8(4) . 16_665
O128 Mo35 O82 159.0(4) . 16_665
O128 Mo35 O82 86.8(4) 16_665 16_665
O127 Mo35 O82 96.8(4) . .
O128 Mo35 O82 86.8(4) . .
O128 Mo35 O82 159.0(4) 16_665 .
O82 Mo35 O82 84.2(5) 16_665 .
O127 Mo35 O130 174.1(6) . .
O128 Mo35 O130 80.9(4) . .
O128 Mo35 O130 80.9(4) 16_665 .
O82 Mo35 O130 78.8(4) 16_665 .
O82 Mo35 O130 78.8(4) . .
O127 Mo35 Mo34 100.4(5) . .
O128 Mo35 Mo34 48.2(3) . .
O128 Mo35 Mo34 48.2(3) 16_665 .
O82 Mo35 Mo34 134.3(3) 16_665 .
O82 Mo35 Mo34 134.3(3) . .
O130 Mo35 Mo34 85.5(4) . .
O131 Mo36 O132 102.1(6) . .
O131 Mo36 O133 102.9(5) . .
O132 Mo36 O133 95.1(4) . .
O131 Mo36 O45 95.7(4) . .
O132 Mo36 O45 160.8(5) . .
O133 Mo36 O45 88.0(4) . .
O131 Mo36 O44 95.8(4) . .
O132 Mo36 O44 86.8(4) . .
O133 Mo36 O44 160.3(5) . .
O45 Mo36 O44 84.0(4) . .
O131 Mo36 O134 173.3(5) . .
O132 Mo36 O134 82.3(5) . .
O133 Mo36 O134 81.5(5) . .
O45 Mo36 O134 79.4(4) . .
O44 Mo36 O134 79.3(4) . .
O131 Mo36 Mo36 100.2(3) . 16_665
O132 Mo36 Mo36 48.0(3) . 16_665
O133 Mo36 Mo36 48.2(3) . 16_665
O45 Mo36 Mo36 135.7(3) . 16_665
O44 Mo36 Mo36 134.2(3) . 16_665
O134 Mo36 Mo36 86.5(3) . 16_665
Mo4 O4 M4X 2.4(4) . .
Mo5 O5 Sr2 167.1(5) . .
Mo6 O6 M6X 2.0(4) . .
Mo1 O7 Mo3 109.2(4) . .
Mo1 O7 Mo2 108.6(4) . .
Mo3 O7 Mo2 141.5(4) . .
Mo1 O8 Mo3 109.1(4) . .
Mo1 O8 Mo4 108.9(4) . .
Mo3 O8 Mo4 141.1(5) . .
Mo1 O8 M4X 107.8(6) . .
Mo3 O8 M4X 142.0(7) . .
Mo4 O8 M4X 17.3(7) . .
M4X O9 Mo1 111.0(6) . .
M4X O9 Mo4 17.8(7) . .
Mo1 O9 Mo4 109.1(4) . .
M4X O9 Mo5 139.4(7) . .
Mo1 O9 Mo5 108.2(4) . .
Mo4 O9 Mo5 141.8(4) . .
M6X O10 Mo1 111.1(6) . .
M6X O10 Mo6 17.7(9) . .
Mo1 O10 Mo6 109.7(4) . .
M6X O10 Mo5 139.2(7) . .
Mo1 O10 Mo5 108.7(4) . .
Mo6 O10 Mo5 140.4(5) . .
Mo1 O11 Mo6 108.8(4) . .
Mo1 O11 Mo2 108.4(4) . .
Mo6 O11 Mo2 141.4(4) . .
Mo1 O11 M6X 108.0(6) . .
Mo6 O11 M6X 17.4(8) . .
Mo2 O11 M6X 142.7(6) . .
Mo2 O12 Mo21 154.8(6) . .
Mo2 O13 Mo22 154.7(5) . .
Mo3 O14 Mo22 156.6(6) . .
Mo3 O15 Mo26 155.4(6) . .
Mo4 O16 M4X 19.5(8) . .
Mo4 O16 Mo26 155.9(5) . .
M4X O16 Mo26 148.5(8) . .
Mo4 O16 Sr14 99.8(7) . .
M4X O16 Sr14 94.1(8) . .
Mo26 O16 Sr14 103.0(7) . .
M4X O17 Mo4 20.2(9) . .
M4X O17 Mo28 148.6(9) . .
Mo4 O17 Mo28 155.6(6) . .
M4X O17 Sr14 100.8(9) . .
Mo4 O17 Sr14 103.9(7) . .
Mo28 O17 Sr14 100.3(7) . .
Mo5 O18 Mo28 154.5(6) . .
Mo5 O18 Sr12 99.4(4) . .
Mo28 O18 Sr12 103.1(4) . .
Mo5 O19 Mo24 155.9(6) . .
Mo5 O19 Sr12 98.5(4) . .
Mo24 O19 Sr12 103.3(4) . .
M6X O20 Mo6 20.4(10) . .
M6X O20 Mo24 148.6(9) . .
Mo6 O20 Mo24 155.4(6) . .
Mo6 O21 M6X 19.6(9) . .
Mo6 O21 Mo21 156.4(6) . .
M6X O21 Mo21 149.9(9) . .
M4X O25 Mo4 2.3(6) . .
Mo5 O26 Sr12 85.4(4) . .
M6X O27 Mo6 1.7(6) . .
Mo9 O30 Sr3 167.1(6) . .
Mo11 O32 M11X 1.3(5) . .
Mo7 O34 Mo9 108.8(4) . .
Mo7 O34 Mo8 109.1(4) . .
Mo9 O34 Mo8 141.3(4) . .
Mo7 O35 Mo9 108.8(4) . .
Mo7 O35 Mo10 108.4(4) . .
Mo9 O35 Mo10 142.0(5) . .
Mo7 O36 Mo10 109.6(4) . .
Mo7 O36 Mo11 108.8(4) . .
Mo10 O36 Mo11 140.9(5) . .
Mo7 O36 M11X 108.4(6) . .
Mo10 O36 M11X 140.4(7) . .
Mo11 O36 M11X 18.3(9) . .
Mo7 O37 M11X 108.9(6) . .
Mo7 O37 Mo12 108.4(4) . .
M11X O37 Mo12 140.8(7) . .
Mo7 O37 Mo11 108.7(4) . .
M11X O37 Mo11 18.3(9) . .
Mo12 O37 Mo11 142.2(5) . .
Mo7 O38 Mo12 109.1(4) . .
Mo7 O38 Mo8 109.1(4) . .
Mo12 O38 Mo8 141.1(4) . .
Mo8 O39 Mo23 156.1(5) . 4
Mo8 O40 Mo25 156.2(5) . .
Mo9 O41 Mo25 156.5(6) . .
Mo9 O41 Sr13 98.5(5) . .
Mo25 O41 Sr13 101.6(4) . .
Mo9 O42 Mo32 155.6(6) . .
Mo9 O42 Sr13 98.7(5) . .
Mo32 O42 Sr13 101.6(4) . .
Mo10 O43 Mo32 156.2(6) . .
Mo10 O44 Mo36 155.4(6) . .
Mo11 O45 M11X 20.8(10) . .
Mo11 O45 Mo36 156.7(5) . .
M11X O45 Mo36 149.6(9) . .
M11X O46 Mo11 20.9(10) . .
M11X O46 Mo30 147.4(10) . 4
Mo11 O46 Mo30 155.7(5) . 4
Mo12 O47 Mo30 156.1(6) . 4
Mo12 O48 Mo23 156.0(6) . 4
Mo9 O51 Sr13 87.4(4) . .
M11X O53 Mo11 0.9(6) . .
Mo13 O55 M13X 2.9(6) . .
Mo15 O57 Sr5 163.9(7) . .
Mo16 O58 M16X 2.5(5) . .
M13X O59 Mo13 22.5(11) . .
M13X O59 Mo15 110.2(6) . .
Mo13 O59 Mo15 108.7(4) . .
M13X O59 Mo14 107.5(6) . .
Mo13 O59 Mo14 109.0(4) . .
Mo15 O59 Mo14 141.5(5) . .
Mo13 O60 M16X 110.3(7) . .
Mo13 O60 Mo15 109.1(5) . .
M16X O60 Mo15 138.5(8) . .
Mo13 O60 Mo16 108.9(5) . .
M16X O60 Mo16 22.0(9) . .
Mo15 O60 Mo16 140.8(5) . .
Mo13 O60 M13X 22.0(10) . .
M16X O60 M13X 105.6(10) . .
Mo15 O60 M13X 105.9(8) . .
Mo16 O60 M13X 113.0(8) . .
Mo13 O61 Mo16 108.1(4) . .
Mo13 O61 Mo16 108.1(4) . 16_665
Mo16 O61 Mo16 142.0(8) . 16_665
Mo13 O61 M16X 107.3(7) . .
Mo16 O61 M16X 21.7(8) . .
Mo16 O61 M16X 143.0(9) 16_665 .
Mo13 O61 M16X 107.3(7) . 16_665
Mo16 O61 M16X 143.0(9) . 16_665
Mo16 O61 M16X 21.7(8) 16_665 16_665
M16X O61 M16X 132.0(15) . 16_665
Mo13 O61 M13X 21.1(9) . .
Mo16 O61 M13X 109.0(4) . .
Mo16 O61 M13X 109.0(4) 16_665 .
M16X O61 M13X 100.2(8) . .
M16X O61 M13X 100.2(8) 16_665 .
Mo14 O62 Mo31 155.4(5) . .
Mo15 O63 Mo31 156.5(7) . .
Mo15 O64 Mo27 155.7(7) . .
M16X O65 Mo16 25.1(10) . .
M16X O65 Mo27 144.4(10) . .
Mo16 O65 Mo27 154.0(6) . .
Mo16 O66 M16X 24.3(9) . .
Mo16 O66 Mo34 157.1(6) . .
M16X O66 Mo34 146.7(10) . .
M13X O67 Mo13 4.4(10) . .
M16X O70 Mo16 2.2(7) . .
Mo18 O72 M18X 1.0(5) . .
Mo19 O73 M19X 1.3(5) . .
Mo20 O74 M20X 1.2(4) . .
Mo17 O75 Mo18 108.9(4) . .
Mo17 O75 Mo19 108.1(4) . .
Mo18 O75 Mo19 142.1(4) . .
Mo17 O75 M18X 109.3(5) . .
Mo18 O75 M18X 20.4(7) . .
Mo19 O75 M18X 140.5(5) . .
Mo17 O75 M19X 107.2(6) . .
Mo18 O75 M19X 141.5(7) . .
Mo19 O75 M19X 21.3(7) . .
M18X O75 M19X 129.6(9) . .
Mo17 O76 Mo19 109.1(4) . .
Mo17 O76 M19X 109.8(6) . .
Mo19 O76 M19X 21.6(8) . .
Mo17 O76 Mo20 108.4(4) . .
Mo19 O76 Mo20 141.1(4) . .
M19X O76 Mo20 139.8(7) . .
Mo17 O76 M20X 108.7(6) . .
Mo19 O76 M20X 141.2(6) . .
M19X O76 M20X 130.4(10) . .
Mo20 O76 M20X 18.2(8) . .
Mo17 O77 Mo20 108.1(3) . 16_665
Mo17 O77 Mo20 108.1(3) . .
Mo20 O77 Mo20 143.4(6) 16_665 .
Mo17 O77 M20X 108.0(6) . 16_665
Mo20 O77 M20X 18.4(8) 16_665 16_665
Mo20 O77 M20X 141.3(8) . 16_665
Mo17 O77 M20X 108.0(6) . .
Mo20 O77 M20X 141.3(8) 16_665 .
Mo20 O77 M20X 18.4(8) . .
M20X O77 M20X 131.2(15) 16_665 .
Mo18 O78 M18X 23.1(8) . .
Mo18 O78 Mo33 155.5(5) . .
M18X O78 Mo33 147.3(8) . .
Mo18 O78 Sr16 97.8(4) . .
M18X O78 Sr16 83.4(8) . .
Mo33 O78 Sr16 101.9(4) . .
Mo19 O79 M19X 24.4(8) . .
Mo19 O79 Mo33 155.8(6) . .
M19X O79 Mo33 149.1(9) . .
M19X O80 Mo19 24.8(9) . .
M19X O80 Mo29 147.0(10) . .
Mo19 O80 Mo29 155.7(6) . .
M20X O81 Mo20 21.1(9) . .
M20X O81 Mo29 150.0(9) . .
Mo20 O81 Mo29 155.0(6) . .
M20X O81 Sr15 90.7(8) . .
Mo20 O81 Sr15 100.3(5) . .
Mo29 O81 Sr15 103.5(5) . .
Mo20 O82 M20X 20.8(9) . .
Mo20 O82 Mo35 156.8(5) . .
M20X O82 Mo35 148.3(9) . .
Mo20 O82 Sr15 97.9(5) . .
M20X O82 Sr15 87.9(8) . .
Mo35 O82 Sr15 102.0(4) . .
M18X O84 Mo18 0.9(7) . .
M18X O84 Sr16 85.3(10) . .
Mo18 O84 Sr16 86.2(6) . .
M19X O85 Mo19 2.4(7) . .
M20X O86 Mo20 1.1(6) . .
Mo21 O88 Mo21 83.6(4) . 4
C1 O89 Mo21 118.6(13) . .
Mo22 O92 Mo23 83.6(4) . .
Mo22 O93 Mo23 84.3(4) . .
C3 O94 Mo22 119.5(12) . .
C3 O95 Mo23 121.0(12) . .
Mo24 O96 Sr10 173.2(7) . .
Mo25 O97 Sr11 169.8(6) . .
Mo24 O98 Mo25 82.9(4) . .
Mo25 O99 Mo24 83.7(4) . .
Mo25 O99 Sr12 144.7(5) . .
Mo24 O99 Sr12 111.9(4) . .
Mo25 O99 Sr13 111.8(5) . .
Mo24 O99 Sr13 143.5(5) . .
Sr12 O99 Sr13 38.3(4) . .
C5 O100 Mo24 121.0(12) . .
C5 O101 Mo25 121.6(12) . .
Mo27 O104 Mo26 83.8(4) . .
Mo27 O105 Mo26 83.3(4) . .
Mo27 O105 Sr14 157.3(8) . .
Mo26 O105 Sr14 118.3(7) . .
C7 O106 Mo26 120.5(13) . .
C7 O107 Mo27 119.8(14) . .
Mo29 O110 Mo28 83.6(4) . .
Mo29 O110 Sr12 146.2(5) . .
Mo28 O110 Sr12 112.6(5) . .
Mo28 O111 Mo29 83.1(4) . .
Mo28 O111 Sr14 118.1(8) . .
Mo29 O111 Sr14 158.6(9) . .
Mo28 O111 Sr15 156.1(6) . .
Mo29 O111 Sr15 110.8(5) . .
Sr14 O111 Sr15 48.4(8) . .
C9 O112 Mo28 119.5(12) . .
C9 O113 Mo29 118.0(12) . .
Mo30 O116 Mo31 82.6(4) . .
Mo31 O117 Mo30 83.6(4) . .
C11 O118 Mo30 120.9(13) . .
C11 O119 Mo31 120.4(13) . .
Mo32 O122 Mo33 82.7(4) . .
Mo32 O122 Sr13 112.6(5) . .
Mo33 O122 Sr13 144.8(5) . .
Mo32 O123 Mo33 83.3(4) . .
Mo32 O123 Sr16 144.0(7) . .
Mo33 O123 Sr16 108.5(6) . .
C13 O124 Mo32 117.9(12) . .
C13 O125 Mo33 118.6(12) . .
Mo35 O128 Mo34 83.7(4) . .
Mo35 O128 Sr15 114.4(5) . .
Mo34 O128 Sr15 150.9(5) . .
C15 O129 Mo34 121.3(13) . .
C15 O130 Mo35 121.7(13) . .
Mo36 O132 Mo36 84.0(6) . 16_665
Mo36 O133 Mo36 83.5(5) . 16_665
C17 O134 Mo36 119.7(16) . .
O214 Sr1 O214 80.2(6) . 20
O214 Sr1 O211 72.3(4) . .
O214 Sr1 O211 72.3(4) 20 .
O214 Sr1 O215 75.1(4) . .
O214 Sr1 O215 124.5(4) 20 .
O211 Sr1 O215 139.6(3) . .
O214 Sr1 O215 124.5(4) . 20
O214 Sr1 O215 75.1(4) 20 20
O211 Sr1 O215 139.6(3) . 20
O215 Sr1 O215 79.5(6) . 20
O214 Sr1 O213 139.3(3) . .
O214 Sr1 O213 139.3(3) 20 .
O211 Sr1 O213 121.0(5) . .
O215 Sr1 O213 72.7(4) . .
O215 Sr1 O213 72.7(4) 20 .
O214 Sr1 O212 142.4(4) . 20
O214 Sr1 O212 71.3(4) 20 20
O211 Sr1 O212 76.0(3) . 20
O215 Sr1 O212 141.8(4) . 20
O215 Sr1 O212 71.4(4) 20 20
O213 Sr1 O212 75.3(3) . 20
O214 Sr1 O212 71.3(4) . .
O214 Sr1 O212 142.4(4) 20 .
O211 Sr1 O212 76.0(3) . .
O215 Sr1 O212 71.4(4) . .
O215 Sr1 O212 141.8(4) 20 .
O213 Sr1 O212 75.3(3) . .
O212 Sr1 O212 119.4(5) 20 .
O214 Sr1 O401 63.0(4) . .
O214 Sr1 O401 63.0(4) 20 .
O211 Sr1 O401 120.1(4) . .
O215 Sr1 O401 61.5(3) . .
O215 Sr1 O401 61.5(3) 20 .
O213 Sr1 O401 119.0(4) . .
O212 Sr1 O401 120.3(2) 20 .
O212 Sr1 O401 120.3(2) . .
O214 Sr1 Sr12 136.0(3) . 20
O214 Sr1 Sr12 58.6(3) 20 20
O211 Sr1 Sr12 105.73(14) . 20
O215 Sr1 Sr12 114.3(3) . 20
O215 Sr1 Sr12 35.0(3) 20 20
O213 Sr1 Sr12 80.79(16) . 20
O212 Sr1 Sr12 39.1(3) 20 20
O212 Sr1 Sr12 152.4(3) . 20
O401 Sr1 Sr12 83.39(15) . 20
O214 Sr1 Sr12 58.6(3) . .
O214 Sr1 Sr12 136.0(3) 20 .
O211 Sr1 Sr12 105.73(14) . .
O215 Sr1 Sr12 35.0(3) . .
O215 Sr1 Sr12 114.3(3) 20 .
O213 Sr1 Sr12 80.79(16) . .
O212 Sr1 Sr12 152.4(3) 20 .
O212 Sr1 Sr12 39.1(3) . .
O401 Sr1 Sr12 83.39(15) . .
Sr12 Sr1 Sr12 148.4(3) 20 .
O214 Sr1 Sr13 35.8(4) . .
O214 Sr1 Sr13 115.9(4) 20 .
O211 Sr1 Sr13 82.1(2) . .
O215 Sr1 Sr13 57.5(4) . .
O215 Sr1 Sr13 134.5(4) 20 .
O213 Sr1 Sr13 104.4(2) . .
O212 Sr1 Sr13 153.5(3) 20 .
O212 Sr1 Sr13 38.9(3) . .
O401 Sr1 Sr13 83.7(2) . .
Sr12 Sr1 Sr13 167.0(2) 20 .
Sr12 Sr1 Sr13 27.1(2) . .
O5 Sr2 O5 138.7(5) 20 .
O5 Sr2 O222 71.3(6) 20 20
O5 Sr2 O222 135.8(6) . 20
O5 Sr2 O222 135.8(6) 20 .
O5 Sr2 O222 71.3(6) . .
O222 Sr2 O222 67.3(10) 20 .
O5 Sr2 O224 77.3(3) 20 .
O5 Sr2 O224 77.3(3) . .
O222 Sr2 O224 82.4(7) 20 .
O222 Sr2 O224 82.4(7) . .
O5 Sr2 O221 73.5(6) 20 20
O5 Sr2 O221 136.8(6) . 20
O222 Sr2 O221 71.9(7) 20 20
O222 Sr2 O221 106.8(7) . 20
O224 Sr2 O221 145.9(6) . 20
O5 Sr2 O221 136.8(6) 20 .
O5 Sr2 O221 73.5(6) . .
O222 Sr2 O221 106.8(7) 20 .
O222 Sr2 O221 71.9(7) . .
O224 Sr2 O221 145.9(6) . .
O221 Sr2 O221 65.5(11) 20 .
O5 Sr2 O223 70.2(2) 20 .
O5 Sr2 O223 70.2(2) . .
O222 Sr2 O223 135.3(6) 20 .
O222 Sr2 O223 135.3(6) . .
O224 Sr2 O223 67.8(7) . .
O221 Sr2 O223 116.6(6) 20 .
O221 Sr2 O223 116.6(6) . .
O5 Sr2 O225 98.5(8) 20 .
O5 Sr2 O225 72.9(9) . .
O222 Sr2 O225 146.2(10) 20 .
O222 Sr2 O225 124.7(9) . .
O224 Sr2 O225 127.9(9) . .
O221 Sr2 O225 74.3(10) 20 .
O221 Sr2 O225 58.2(6) . .
O223 Sr2 O225 62.3(8) . .
O5 Sr2 O225 72.9(9) 20 20
O5 Sr2 O225 98.5(8) . 20
O222 Sr2 O225 124.7(9) 20 20
O222 Sr2 O225 146.2(10) . 20
O224 Sr2 O225 127.9(9) . 20
O221 Sr2 O225 58.2(6) 20 20
O221 Sr2 O225 74.3(10) . 20
O223 Sr2 O225 62.3(8) . 20
O225 Sr2 O225 27.3(17) . 20
O5 Sr2 Sr10 85.7(2) 20 .
O5 Sr2 Sr10 85.7(2) . .
O222 Sr2 Sr10 61.2(5) 20 .
O222 Sr2 Sr10 61.2(5) . .
O224 Sr2 Sr10 26.3(6) . .
O221 Sr2 Sr10 132.7(5) 20 .
O221 Sr2 Sr10 132.7(5) . .
O223 Sr2 Sr10 94.1(4) . .
O225 Sr2 Sr10 152.2(9) . .
O225 Sr2 Sr10 152.2(9) 20 .
O30 Sr3 O30 138.4(5) 20 .
O30 Sr3 O234 70.5(7) 20 20
O30 Sr3 O234 136.4(7) . 20
O30 Sr3 O234 136.4(7) 20 .
O30 Sr3 O234 70.5(7) . .
O234 Sr3 O234 69.0(13) 20 .
O30 Sr3 O232 76.3(3) 20 .
O30 Sr3 O232 76.3(3) . .
O234 Sr3 O232 145.5(7) 20 .
O234 Sr3 O232 145.5(7) . .
O30 Sr3 O231 70.5(2) 20 .
O30 Sr3 O231 70.5(2) . .
O234 Sr3 O231 107.6(8) 20 .
O234 Sr3 O231 107.6(8) . .
O232 Sr3 O231 68.5(7) . .
O30 Sr3 O233 67.2(6) 20 20
O30 Sr3 O233 123.9(6) . 20
O234 Sr3 O233 95.3(9) 20 20
O234 Sr3 O233 131.6(9) . 20
O232 Sr3 O233 62.7(7) . 20
O231 Sr3 O233 120.8(7) . 20
O30 Sr3 O233 123.9(6) 20 .
O30 Sr3 O233 67.2(6) . .
O234 Sr3 O233 131.6(9) 20 .
O234 Sr3 O233 95.3(9) . .
O232 Sr3 O233 62.7(7) . .
O231 Sr3 O233 120.8(7) . .
O233 Sr3 O233 60.8(12) 20 .
O30 Sr3 Sr11 86.1(2) 20 .
O30 Sr3 Sr11 86.1(2) . .
O234 Sr3 Sr11 135.2(7) 20 .
O234 Sr3 Sr11 135.2(7) . .
O232 Sr3 Sr11 30.7(5) . .
O231 Sr3 Sr11 99.2(5) . .
O233 Sr3 Sr11 39.9(6) 20 .
O233 Sr3 Sr11 39.9(6) . .
O244 Sr4 O244 69.4(12) 14_556 .
O244 Sr4 O242 135.8(13) 14_556 14_556
O244 Sr4 O242 66.4(13) . 14_556
O244 Sr4 O242 66.4(13) 14_556 .
O244 Sr4 O242 135.8(13) . .
O242 Sr4 O242 158(2) 14_556 .
O244 Sr4 O241 133.3(5) 14_556 .
O244 Sr4 O241 133.3(5) . .
O242 Sr4 O241 80.7(10) 14_556 .
O242 Sr4 O241 80.7(10) . .
O244 Sr4 O241 133.3(5) 14_556 3_665
O244 Sr4 O241 133.3(5) . 3_665
O242 Sr4 O241 80.7(10) 14_556 3_665
O242 Sr4 O241 80.7(10) . 3_665
O241 Sr4 O241 66.9(10) . 3_665
O244 Sr4 O243 62.1(5) 14_556 3_665
O244 Sr4 O243 100.0(8) . 3_665
O242 Sr4 O243 125.9(7) 14_556 3_665
O242 Sr4 O243 58.8(8) . 3_665
O241 Sr4 O243 126.5(8) . 3_665
O241 Sr4 O243 72.9(7) 3_665 3_665
O244 Sr4 O243 100.0(8) 14_556 16_665
O244 Sr4 O243 62.1(5) . 16_665
O242 Sr4 O243 58.8(8) 14_556 16_665
O242 Sr4 O243 125.9(7) . 16_665
O241 Sr4 O243 126.5(8) . 16_665
O241 Sr4 O243 72.9(7) 3_665 16_665
O243 Sr4 O243 68.5(14) 3_665 16_665
O244 Sr4 O243 62.1(5) 14_556 14_556
O244 Sr4 O243 100.0(8) . 14_556
O242 Sr4 O243 125.9(7) 14_556 14_556
O242 Sr4 O243 58.8(8) . 14_556
O241 Sr4 O243 72.9(7) . 14_556
O241 Sr4 O243 126.5(8) 3_665 14_556
O243 Sr4 O243 107.6(13) 3_665 14_556
O243 Sr4 O243 159.3(12) 16_665 14_556
O244 Sr4 O243 100.0(8) 14_556 .
O244 Sr4 O243 62.1(5) . .
O242 Sr4 O243 58.8(8) 14_556 .
O242 Sr4 O243 125.9(7) . .
O241 Sr4 O243 72.9(7) . .
O241 Sr4 O243 126.5(8) 3_665 .
O243 Sr4 O243 159.3(12) 3_665 .
O243 Sr4 O243 107.6(13) 16_665 .
O243 Sr4 O243 68.5(14) 14_556 .
O57 Sr5 O57 124.7(6) 14_556 .
O57 Sr5 O254 81.6(5) 14_556 .
O57 Sr5 O254 81.6(5) . .
O57 Sr5 O251 81.9(5) 14_556 .
O57 Sr5 O251 81.9(5) . .
O254 Sr5 O251 143.9(12) . .
O57 Sr5 O253 142.2(6) 14_556 .
O57 Sr5 O253 77.2(6) . .
O254 Sr5 O253 135.4(7) . .
O251 Sr5 O253 70.4(9) . .
O57 Sr5 O253 77.2(6) 14_556 14_556
O57 Sr5 O253 142.2(6) . 14_556
O254 Sr5 O253 135.4(7) . 14_556
O251 Sr5 O253 70.4(9) . 14_556
O253 Sr5 O253 69.6(10) . 14_556
O57 Sr5 O252 139.1(6) 14_556 .
O57 Sr5 O252 77.0(6) . .
O254 Sr5 O252 66.7(8) . .
O251 Sr5 O252 138.7(7) . .
O253 Sr5 O252 70.5(7) . .
O253 Sr5 O252 107.3(7) 14_556 .
O57 Sr5 O252 77.0(6) 14_556 14_556
O57 Sr5 O252 139.1(6) . 14_556
O254 Sr5 O252 66.7(8) . 14_556
O251 Sr5 O252 138.7(7) . 14_556
O253 Sr5 O252 107.3(7) . 14_556
O253 Sr5 O252 70.5(7) 14_556 14_556
O252 Sr5 O252 67.2(10) . 14_556
O57 Sr5 O255 63.2(3) 14_556 .
O57 Sr5 O255 63.2(3) . .
O254 Sr5 O255 85.2(11) . .
O251 Sr5 O255 58.7(12) . .
O253 Sr5 O255 117.8(8) . .
O253 Sr5 O255 117.8(8) 14_556 .
O252 Sr5 O255 134.2(7) . .
O252 Sr5 O255 134.2(7) 14_556 .
O267 Sr6 O265 141.9(19) . .
O267 Sr6 O266 83.2(18) . .
O265 Sr6 O266 83.5(16) . .
O267 Sr6 O262 77.7(19) . .
O265 Sr6 O262 135.1(17) . .
O266 Sr6 O262 82.3(16) . .
O267 Sr6 O264 138.1(18) . .
O265 Sr6 O264 74.1(16) . .
O266 Sr6 O264 131.7(15) . .
O262 Sr6 O264 84.4(16) . .
O267 Sr6 O261 61.8(17) . .
O265 Sr6 O261 141.3(15) . .
O266 Sr6 O261 135.1(14) . .
O262 Sr6 O261 64.3(15) . .
O264 Sr6 O261 76.3(14) . .
O267 Sr6 O263 128.8(18) . .
O265 Sr6 O263 72.5(16) . .
O266 Sr6 O263 60.8(16) . .
O262 Sr6 O263 63.4(16) . .
O264 Sr6 O263 71.7(15) . .
O261 Sr6 O263 120.1(14) . .
O274 Sr7 O273 143.2(13) . .
O274 Sr7 O271 86.5(13) . .
O273 Sr7 O271 129.9(12) . .
O274 Sr7 O275 76.5(13) . .
O273 Sr7 O275 110.6(13) . .
O271 Sr7 O275 65.4(13) . .
O274 Sr7 O272 64.4(14) . .
O273 Sr7 O272 134.4(13) . .
O271 Sr7 O272 59.1(13) . .
O275 Sr7 O272 111.9(13) . .
O284 Sr8 O287 76(2) . .
O284 Sr8 O283 76(3) . .
O287 Sr8 O283 110.9(12) . .
O284 Sr8 O286 136(3) . .
O287 Sr8 O286 142.2(13) . .
O283 Sr8 O286 98.5(14) . .
O284 Sr8 O282 142(3) . .
O287 Sr8 O282 73.3(10) . .
O283 Sr8 O282 136.9(11) . .
O286 Sr8 O282 69.0(13) . .
O284 Sr8 O285 72(3) . .
O287 Sr8 O285 72.7(13) . .
O283 Sr8 O285 145.9(12) . .
O286 Sr8 O285 96.2(14) . .
O282 Sr8 O285 77.1(10) . .
O284 Sr8 O281 70(2) . .
O287 Sr8 O281 140.1(11) . .
O283 Sr8 O281 79.6(11) . .
O286 Sr8 O281 66.7(13) . .
O282 Sr8 O281 125.8(10) . .
O285 Sr8 O281 78.2(10) . .
O284 Sr8 Sr14 141(3) . .
O287 Sr8 Sr14 112.3(11) . .
O283 Sr8 Sr14 65.3(10) . .
O286 Sr8 Sr14 58.9(13) . .
O282 Sr8 Sr14 73.5(9) . .
O285 Sr8 Sr14 146.8(10) . .
O281 Sr8 Sr14 107.0(9) . .
O284 Sr8 Sr15 115(3) . .
O287 Sr8 Sr15 143.6(10) . .
O283 Sr8 Sr15 47.0(9) . .
O286 Sr8 Sr15 52.4(11) . .
O282 Sr8 Sr15 103.4(7) . .
O285 Sr8 Sr15 143.1(8) . .
O281 Sr8 Sr15 71.8(7) . .
Sr14 Sr8 Sr15 37.1(7) . .
O294 Sr9 O293 76.1(19) . 16_665
O294 Sr9 O293 76.1(19) . .
O293 Sr9 O293 78.4(16) 16_665 .
O294 Sr9 O291 146(2) . .
O293 Sr9 O291 77.5(11) 16_665 .
O293 Sr9 O291 77.5(11) . .
O294 Sr9 O296 133.2(18) . 16_665
O293 Sr9 O296 93.6(16) 16_665 16_665
O293 Sr9 O296 147.3(16) . 16_665
O291 Sr9 O296 69.8(16) . 16_665
O294 Sr9 O296 133.2(18) . .
O293 Sr9 O296 147.3(16) 16_665 .
O293 Sr9 O296 93.6(16) . .
O291 Sr9 O296 69.8(16) . .
O296 Sr9 O296 76(3) 16_665 .
O294 Sr9 O292 97(3) . .
O293 Sr9 O292 139.4(9) 16_665 .
O293 Sr9 O292 139.4(9) . .
O291 Sr9 O292 117.7(16) . .
O296 Sr9 O292 62.2(17) 16_665 .
O296 Sr9 O292 62.2(17) . .
O294 Sr9 O295 107(3) . .
O293 Sr9 O295 134(3) 16_665 .
O293 Sr9 O295 59(3) . .
O291 Sr9 O295 77(2) . .
O296 Sr9 O295 112(3) 16_665 .
O296 Sr9 O295 37(3) . .
O292 Sr9 O295 87(2) . .
O294 Sr9 O295 107(3) . 16_665
O293 Sr9 O295 59(3) 16_665 16_665
O293 Sr9 O295 134(3) . 16_665
O291 Sr9 O295 77(2) . 16_665
O296 Sr9 O295 37(3) 16_665 16_665
O296 Sr9 O295 112(3) . 16_665
O292 Sr9 O295 87(2) . 16_665
O295 Sr9 O295 145(5) . 16_665
O294 Sr9 Sr16 114(2) . .
O293 Sr9 Sr16 140.4(8) 16_665 .
O293 Sr9 Sr16 140.4(8) . .
O291 Sr9 Sr16 100.2(10) . .
O296 Sr9 Sr16 50.5(14) 16_665 .
O296 Sr9 Sr16 50.5(14) . .
O292 Sr9 Sr16 17.5(14) . .
O295 Sr9 Sr16 82(3) . .
O295 Sr9 Sr16 82(3) 16_665 .
O301 Sr10 O224 109.4(10) . .
O301 Sr10 O96 72.1(5) . 20
O224 Sr10 O96 72.4(5) . 20
O301 Sr10 O96 72.1(5) . .
O224 Sr10 O96 72.4(5) . .
O96 Sr10 O96 116.3(8) 20 .
O301 Sr10 Sr2 137.4(8) . .
O224 Sr10 Sr2 28.0(6) . .
O96 Sr10 Sr2 86.3(5) 20 .
O96 Sr10 Sr2 86.3(5) . .
O232 Sr11 O301 104.1(8) . .
O232 Sr11 O97 72.4(4) . 20
O301 Sr11 O97 68.5(4) . 20
O232 Sr11 O97 72.4(4) . .
O301 Sr11 O97 68.5(4) . .
O97 Sr11 O97 113.8(6) 20 .
O232 Sr11 O233 65.9(8) . 20
O301 Sr11 O233 146.2(6) . 20
O97 Sr11 O233 77.8(6) 20 20
O97 Sr11 O233 130.5(8) . 20
O232 Sr11 O233 65.9(8) . .
O301 Sr11 O233 146.2(6) . .
O97 Sr11 O233 130.5(8) 20 .
O97 Sr11 O233 77.8(6) . .
O233 Sr11 O233 61.9(12) 20 .
O232 Sr11 Sr3 33.7(6) . .
O301 Sr11 Sr3 137.8(6) . .
O97 Sr11 Sr3 90.0(3) 20 .
O97 Sr11 Sr3 90.0(3) . .
O233 Sr11 Sr3 40.7(6) 20 .
O233 Sr11 Sr3 40.7(6) . .
O215 Sr12 O212 70.9(5) . .
O215 Sr12 O110 73.8(4) . .
O212 Sr12 O110 60.7(4) . .
O215 Sr12 O99 65.2(4) . .
O212 Sr12 O99 109.1(4) . .
O110 Sr12 O99 138.5(4) . .
O215 Sr12 O18 64.5(4) . .
O212 Sr12 O18 106.0(4) . .
O110 Sr12 O18 52.2(3) . .
O99 Sr12 O18 101.7(4) . .
O215 Sr12 O19 61.3(4) . .
O212 Sr12 O19 132.1(5) . .
O110 Sr12 O19 102.8(4) . .
O99 Sr12 O19 51.6(3) . .
O18 Sr12 O19 52.7(3) . .
O215 Sr12 O26 102.6(5) . .
O212 Sr12 O26 152.0(5) . .
O110 Sr12 O26 91.4(4) . .
O99 Sr12 O26 91.3(4) . .
O18 Sr12 O26 49.5(3) . .
O19 Sr12 O26 49.1(3) . .
O215 Sr12 Mo5 66.1(4) . .
O212 Sr12 Mo5 127.5(4) . .
O110 Sr12 Mo5 79.2(3) . .
O99 Sr12 Mo5 78.6(3) . .
O18 Sr12 Mo5 27.1(2) . .
O19 Sr12 Mo5 27.1(2) . .
O26 Sr12 Mo5 36.5(2) . .
O215 Sr12 Sr1 36.0(3) . .
O212 Sr12 Sr1 37.6(3) . .
O110 Sr12 Sr1 72.4(3) . .
O99 Sr12 Sr1 78.1(3) . .
O18 Sr12 Sr1 92.4(3) . .
O19 Sr12 Sr1 95.9(3) . .
O26 Sr12 Sr1 137.8(4) . .
Mo5 Sr12 Sr1 101.3(2) . .
O214 Sr13 O212 68.5(5) . .
O214 Sr13 O122 70.5(5) . .
O212 Sr13 O122 59.2(4) . .
O214 Sr13 O99 66.0(5) . .
O212 Sr13 O99 108.1(6) . .
O122 Sr13 O99 136.0(6) . .
O214 Sr13 O41 60.7(5) . .
O212 Sr13 O41 129.2(6) . .
O122 Sr13 O41 100.9(5) . .
O99 Sr13 O41 51.7(3) . .
O214 Sr13 O42 62.6(5) . .
O212 Sr13 O42 104.1(5) . .
O122 Sr13 O42 51.8(3) . .
O99 Sr13 O42 100.7(5) . .
O41 Sr13 O42 51.5(3) . .
O214 Sr13 O51 101.7(6) . .
O212 Sr13 O51 150.2(6) . .
O122 Sr13 O51 91.0(5) . .
O99 Sr13 O51 91.7(5) . .
O41 Sr13 O51 49.4(3) . .
O42 Sr13 O51 49.1(3) . .
O214 Sr13 Mo9 65.4(4) . .
O212 Sr13 Mo9 125.1(5) . .
O122 Sr13 Mo9 78.3(4) . .
O99 Sr13 Mo9 78.4(4) . .
O41 Sr13 Mo9 26.8(2) . .
O42 Sr13 Mo9 26.6(2) . .
O51 Sr13 Mo9 36.3(3) . .
O214 Sr13 Sr1 34.7(4) . .
O212 Sr13 Sr1 37.0(3) . .
O122 Sr13 Sr1 70.6(3) . .
O99 Sr13 Sr1 77.3(4) . .
O41 Sr13 Sr1 93.9(4) . .
O42 Sr13 Sr1 90.5(4) . .
O51 Sr13 Sr1 135.8(5) . .
Mo9 Sr13 Sr1 99.6(3) . .
O111 Sr14 O286 135.5(16) . .
O111 Sr14 O105 154.6(13) . .
O286 Sr14 O105 67.1(13) . .
O111 Sr14 O283 60.9(10) . .
O286 Sr14 O283 80.9(15) . .
O105 Sr14 O283 144.6(14) . .
O111 Sr14 Sr8 106.7(11) . .
O286 Sr14 Sr8 50.3(12) . .
O105 Sr14 Sr8 97.6(9) . .
O283 Sr14 Sr8 48.2(9) . .
O111 Sr14 O17 54.7(6) . .
O286 Sr14 O17 168.8(16) . .
O105 Sr14 O17 104.2(10) . .
O283 Sr14 O17 105.1(12) . .
Sr8 Sr14 O17 127.2(11) . .
O111 Sr14 O16 107.0(10) . .
O286 Sr14 O16 117.5(15) . .
O105 Sr14 O16 52.2(6) . .
O283 Sr14 O16 146.4(14) . .
Sr8 Sr14 O16 120.6(10) . .
O17 Sr14 O16 52.6(6) . .
O283 Sr15 O128 99.4(9) . .
O283 Sr15 O111 61.6(8) . .
O128 Sr15 O111 158.2(7) . .
O283 Sr15 O81 67.0(8) . .
O128 Sr15 O81 109.0(6) . .
O111 Sr15 O81 55.4(4) . .
O283 Sr15 O286 79.9(12) . .
O128 Sr15 O286 64.3(10) . .
O111 Sr15 O286 118.0(11) . .
O81 Sr15 O286 144.9(11) . .
O283 Sr15 O82 83.7(9) . .
O128 Sr15 O82 54.1(4) . .
O111 Sr15 O82 109.9(6) . .
O81 Sr15 O82 55.3(4) . .
O286 Sr15 O82 111.9(11) . .
O283 Sr15 Sr8 40.2(8) . .
O128 Sr15 Sr8 84.8(4) . .
O111 Sr15 Sr8 86.0(4) . .
O81 Sr15 Sr8 107.1(5) . .
O286 Sr15 Sr8 40.3(9) . .
O82 Sr15 Sr8 105.0(5) . .
O292 Sr16 O123 69.4(5) . 16_665
O292 Sr16 O123 69.4(5) . .
O123 Sr16 O123 137.5(10) 16_665 .
O292 Sr16 O78 71.9(17) . .
O123 Sr16 O78 103.9(8) 16_665 .
O123 Sr16 O78 52.9(4) . .
O292 Sr16 O78 71.9(17) . 16_665
O123 Sr16 O78 52.9(4) 16_665 16_665
O123 Sr16 O78 103.9(8) . 16_665
O78 Sr16 O78 53.7(6) . 16_665
O292 Sr16 O84 116(2) . .
O123 Sr16 O84 94.4(6) 16_665 .
O123 Sr16 O84 94.4(6) . .
O78 Sr16 O84 52.0(5) . .
O78 Sr16 O84 52.0(5) 16_665 .
O292 Sr16 M18X 86.9(19) . .
O123 Sr16 M18X 84.0(6) 16_665 .
O123 Sr16 M18X 84.0(6) . .
O78 Sr16 M18X 31.6(4) . .
O78 Sr16 M18X 31.6(4) 16_665 .
O84 Sr16 M18X 29.0(5) . .
O292 Sr16 Mo18 77.2(19) . .
O123 Sr16 Mo18 80.7(6) 16_665 .
O123 Sr16 Mo18 80.7(6) . .
O78 Sr16 Mo18 27.8(3) . .
O78 Sr16 Mo18 27.9(3) 16_665 .
O84 Sr16 Mo18 38.7(4) . .
M18X Sr16 Mo18 9.7(4) . .
O292 Sr16 Sr9 22.7(17) . .
O123 Sr16 Sr9 73.0(5) 16_665 .
O123 Sr16 Sr9 73.0(5) . .
O78 Sr16 Sr9 92.0(6) . .
O78 Sr16 Sr9 92.0(6) 16_665 .
O84 Sr16 Sr9 138.6(8) . .
M18X Sr16 Sr9 109.6(8) . .
Mo18 Sr16 Sr9 99.9(6) . .
Sr1 O212 Sr12 103.3(4) . .
Sr1 O212 Sr13 104.1(5) . .
Sr12 O212 Sr13 42.5(4) . .
Sr1 O214 Sr13 109.5(6) . .
Sr12 O215 Sr1 109.0(5) . .
Sr10 O224 Sr2 125.7(11) . .
O225 O225 Sr2 76.3(8) 20 .
Sr11 O232 Sr3 115.7(9) . .
Sr11 O233 Sr3 99.4(9) . .
O274 O274 Sr7 158.0(10) 14_556 .
Sr8 O283 Sr15 92.8(12) . .
Sr8 O283 Sr14 66.5(11) . .
Sr15 O283 Sr14 46.6(9) . .
Sr8 O286 Sr14 70.7(14) . .
Sr8 O286 Sr15 87.3(14) . .
Sr14 O286 Sr15 46.6(11) . .
Sr16 O292 Sr9 140(3) . .
Sr10 O301 Sr11 177.1(10) . .

loop_
_geom_bond_atom_site_label_1
_geom_bond_atom_site_label_2
_geom_bond_distance
_geom_bond_site_symmetry_2
C1 O89 1.262(12) .
C1 O89 1.262(12) 4
C1 C2 1.59(3) .
C3 O95 1.301(16) .
C3 O94 1.302(16) .
C3 C4 1.61(3) .
C5 O101 1.268(15) .
C5 O100 1.292(15) .
C5 C6 1.61(2) .
C7 O106 1.279(16) .
C7 O107 1.300(16) .
C7 C8 1.59(2) .
C9 O113 1.296(16) .
C9 O112 1.304(16) .
C9 C10 1.60(2) .
C11 O118 1.268(16) .
C11 O119 1.270(16) .
C11 C12 1.61(2) .
C13 O124 1.283(16) .
C13 O125 1.287(16) .
C13 C14 1.62(2) .
C15 O130 1.259(16) .
C15 O129 1.268(16) .
C15 C16 1.59(2) .
C17 O134 1.290(14) 16_665
C17 O134 1.290(14) .
C17 C18 1.59(3) .
Mo1 O1 1.680(9) .
Mo1 O7 1.993(8) .
Mo1 O10 1.994(9) .
Mo1 O11 1.999(8) .
Mo1 O8 2.005(9) .
Mo1 O9 2.018(8) .
Mo1 O22 2.236(9) .
Mo2 O2 1.693(10) .
Mo2 O12 1.772(10) .
Mo2 O13 1.792(9) .
Mo2 O11 2.060(8) .
Mo2 O7 2.062(8) .
Mo2 O23 2.337(11) .
Mo3 O3 1.716(11) .
Mo3 O14 1.785(10) .
Mo3 O15 1.790(11) .
Mo3 O8 2.042(9) .
Mo3 O7 2.052(8) .
Mo3 O24 2.339(13) .
Mo4 O4 1.681(10) .
Mo4 O16 1.798(9) .
Mo4 O17 1.798(9) .
Mo4 O9 2.032(8) .
Mo4 O8 2.052(8) .
Mo4 O25 2.381(11) .
M4X O17 1.732(19) .
M4X O25 1.77(3) .
M4X O16 1.857(19) .
M4X O9 1.986(19) .
M4X O8 2.080(18) .
M4X O4 2.30(3) .
Mo5 O5 1.690(10) .
Mo5 O19 1.790(10) .
Mo5 O18 1.792(10) .
Mo5 O9 2.047(8) .
Mo5 O10 2.060(9) .
Mo5 O26 2.319(13) .
Mo5 Sr12 3.881(10) .
Mo6 O6 1.688(10) .
Mo6 O20 1.775(10) .
Mo6 O21 1.796(10) .
Mo6 O10 2.039(9) .
Mo6 O11 2.055(8) .
Mo6 O27 2.376(10) .
M6X O20 1.740(19) .
M6X O27 1.76(3) .
M6X O21 1.849(19) .
M6X O10 1.988(19) .
M6X O11 2.061(18) .
M6X O6 2.31(3) .
Mo7 O28 1.652(9) .
Mo7 O38 2.003(8) .
Mo7 O37 2.003(9) .
Mo7 O36 2.004(9) .
Mo7 O35 2.007(9) .
Mo7 O34 2.009(8) .
Mo7 O49 2.248(9) .
Mo8 O29 1.691(10) .
Mo8 O40 1.791(9) .
Mo8 O39 1.793(9) .
Mo8 O34 2.049(8) .
Mo8 O38 2.056(8) .
Mo8 O50 2.335(11) .
Mo9 O30 1.684(10) .
Mo9 O42 1.773(10) .
Mo9 O41 1.784(10) .
Mo9 O34 2.036(8) .
Mo9 O35 2.040(9) .
Mo9 O51 2.322(12) .
Mo9 Sr13 3.915(15) .
Mo10 O31 1.686(11) .
Mo10 O43 1.786(10) .
Mo10 O44 1.788(10) .
Mo10 O36 2.037(9) .
Mo10 O35 2.063(9) .
Mo10 O52 2.353(12) .
Mo11 O32 1.685(11) .
Mo11 O45 1.792(9) .
Mo11 O46 1.799(9) .
Mo11 O36 2.055(9) .
Mo11 O37 2.058(9) .
Mo11 O53 2.388(11) .
M11X O53 1.74(4) .
M11X O46 1.80(2) .
M11X O45 1.81(2) .
M11X O37 2.042(19) .
M11X O36 2.06(2) .
M11X O32 2.34(4) .
Mo12 O33 1.717(11) .
Mo12 O47 1.779(10) .
Mo12 O48 1.791(10) .
Mo12 O38 2.039(9) .
Mo12 O37 2.057(9) .
Mo12 O54 2.333(13) .
Mo13 O55 1.658(14) .
Mo13 O60 1.991(10) .
Mo13 O60 1.991(10) 16_665
Mo13 O61 2.005(15) .
Mo13 O59 2.013(10) .
Mo13 O59 2.013(10) 16_665
Mo13 O67 2.232(17) .
M13X O67 1.47(4) .
M13X O59 1.97(2) .
M13X O59 1.97(2) 16_665
M13X O60 2.067(17) .
M13X O60 2.067(17) 16_665
M13X O61 2.16(3) .
M13X O55 2.43(4) .
Mo14 O56 1.676(14) .
Mo14 O62 1.780(9) 16_665
Mo14 O62 1.780(9) .
Mo14 O59 2.055(10) 16_665
Mo14 O59 2.056(9) .
Mo14 O68 2.362(16) .
Mo15 O57 1.714(12) .
Mo15 O64 1.783(11) .
Mo15 O63 1.791(12) .
Mo15 O59 2.030(10) .
Mo15 O60 2.043(10) .
Mo15 O69 2.326(17) .
Mo16 O58 1.675(11) .
Mo16 O66 1.790(10) .
Mo16 O65 1.794(10) .
Mo16 O60 2.051(10) .
Mo16 O61 2.058(5) .
Mo16 O70 2.361(12) .
M16X O70 1.58(3) .
M16X O65 1.79(2) .
M16X O66 1.89(2) .
M16X O60 2.03(2) .
M16X O61 2.09(2) .
M16X O58 2.45(3) .
Mo17 O71 1.662(12) .
Mo17 O76 2.000(8) .
Mo17 O76 2.000(8) 16_665
Mo17 O75 2.022(8) 16_665
Mo17 O75 2.022(8) .
Mo17 O77 2.031(12) .
Mo17 O83 2.266(12) .
Mo18 O72 1.680(14) .
Mo18 O78 1.798(9) .
Mo18 O78 1.799(9) 16_665
Mo18 O75 2.037(8) .
Mo18 O75 2.037(8) 16_665
Mo18 O84 2.389(14) .
Mo18 Sr16 3.81(3) .
M18X O84 1.67(3) .
M18X O78 1.809(15) .
M18X O78 1.809(15) 16_665
M18X O75 2.055(18) .
M18X O75 2.055(18) 16_665
M18X O72 2.40(3) .
M18X Sr16 3.43(3) .
Mo19 O73 1.686(10) .
Mo19 O79 1.778(10) .
Mo19 O80 1.784(11) .
Mo19 O76 2.037(8) .
Mo19 O75 2.039(8) .
Mo19 O85 2.356(12) .
M19X O85 1.60(3) .
M19X O80 1.77(2) .
M19X O79 1.83(2) .
M19X O76 2.05(2) .
M19X O75 2.09(2) .
M19X O73 2.45(3) .
Mo20 O74 1.685(10) .
Mo20 O81 1.801(10) .
Mo20 O82 1.806(9) .
Mo20 O77 2.044(4) .
Mo20 O76 2.066(8) .
Mo20 O86 2.364(11) .
M20X O86 1.71(3) .
M20X O81 1.781(19) .
M20X O82 1.821(19) .
M20X O77 2.055(18) .
M20X O76 2.068(19) .
M20X O74 2.34(3) .
Mo21 O87 1.680(10) .
Mo21 O88 1.930(10) .
Mo21 O88 1.931(10) 4
Mo21 O21 2.026(10) .
Mo21 O12 2.068(10) .
Mo21 O89 2.278(11) .
Mo21 Mo21 2.574(2) 4
Mo22 O90 1.672(11) .
Mo22 O93 1.913(10) .
Mo22 O92 1.934(9) .
Mo22 O14 2.037(10) .
Mo22 O13 2.053(9) .
Mo22 O94 2.281(12) .
Mo22 Mo23 2.5805(14) .
Mo23 O91 1.660(10) .
Mo23 O93 1.931(10) .
Mo23 O92 1.939(9) .
Mo23 O39 2.036(9) 4
Mo23 O48 2.040(10) 4
Mo23 O95 2.269(12) .
Mo24 O96 1.671(10) .
Mo24 O99 1.930(10) .
Mo24 O98 1.943(9) .
Mo24 O19 2.030(10) .
Mo24 O20 2.066(10) .
Mo24 O100 2.259(12) .
Mo24 Mo25 2.5747(16) .
Mo25 O97 1.687(10) .
Mo25 O99 1.929(10) .
Mo25 O98 1.946(9) .
Mo25 O40 2.038(9) .
Mo25 O41 2.042(10) .
Mo25 O101 2.249(12) .
Mo26 O102 1.691(11) .
Mo26 O104 1.928(11) .
Mo26 O105 1.943(9) .
Mo26 O16 2.028(9) .
Mo26 O15 2.040(11) .
Mo26 O106 2.299(13) .
Mo26 Mo27 2.5737(16) .
Mo27 O103 1.663(12) .
Mo27 O104 1.927(11) .
Mo27 O105 1.929(9) .
Mo27 O64 2.027(12) .
Mo27 O65 2.067(10) .
Mo27 O107 2.269(15) .
Mo28 O108 1.664(10) .
Mo28 O111 1.928(10) .
Mo28 O110 1.932(11) .
Mo28 O17 2.032(9) .
Mo28 O18 2.046(10) .
Mo28 O112 2.257(12) .
Mo28 Mo29 2.5720(13) .
Mo29 O109 1.669(11) .
Mo29 O110 1.928(11) .
Mo29 O111 1.949(10) .
Mo29 O81 2.029(10) .
Mo29 O80 2.050(11) .
Mo29 O113 2.257(12) .
Mo30 O114 1.663(11) .
Mo30 O116 1.939(11) .
Mo30 O117 1.943(9) .
Mo30 O46 2.035(9) 4
Mo30 O47 2.037(10) 4
Mo30 O118 2.248(13) .
Mo30 Mo31 2.5733(15) .
Mo31 O115 1.706(10) .
Mo31 O117 1.920(9) .
Mo31 O116 1.959(11) .
Mo31 O63 2.018(12) .
Mo31 O62 2.048(9) .
Mo31 O119 2.260(13) .
Mo32 O120 1.663(10) .
Mo32 O123 1.934(9) .
Mo32 O122 1.946(10) .
Mo32 O43 2.042(10) .
Mo32 O42 2.059(10) .
Mo32 O124 2.262(12) .
Mo32 Mo33 2.5724(15) .
Mo33 O121 1.671(11) .
Mo33 O123 1.938(9) .
Mo33 O122 1.947(10) .
Mo33 O78 2.030(9) .
Mo33 O79 2.048(10) .
Mo33 O125 2.260(12) .
Mo34 O126 1.670(15) .
Mo34 O128 1.933(9) .
Mo34 O128 1.934(9) 16_665
Mo34 O66 2.039(10) .
Mo34 O66 2.039(10) 16_665
Mo34 O129 2.292(14) .
Mo34 Mo35 2.578(2) .
Mo35 O127 1.673(14) .
Mo35 O128 1.931(9) .
Mo35 O128 1.931(9) 16_665
Mo35 O82 2.024(9) 16_665
Mo35 O82 2.024(9) .
Mo35 O130 2.302(14) .
Mo36 O131 1.675(10) .
Mo36 O132 1.929(11) .
Mo36 O133 1.937(10) .
Mo36 O45 2.043(9) .
Mo36 O44 2.049(10) .
Mo36 O134 2.262(13) .
Mo36 Mo36 2.581(2) 16_665
O5 Sr2 2.519(10) .
O16 Sr14 3.24(3) .
O17 Sr14 3.13(3) .
O18 Sr12 3.163(14) .
O19 Sr12 3.188(14) .
O26 Sr12 3.305(16) .
O30 Sr3 2.579(10) .
O39 Mo23 2.035(9) 4
O41 Sr13 3.232(18) .
O42 Sr13 3.232(18) .
O46 Mo30 2.035(9) 4
O47 Mo30 2.037(11) 4
O48 Mo23 2.040(10) 4
O51 Sr13 3.260(19) .
O57 Sr5 2.454(12) .
O61 Mo16 2.058(5) 16_665
O61 M16X 2.09(2) 16_665
O77 Mo20 2.044(4) 16_665
O77 M20X 2.055(18) 16_665
O78 Sr16 3.13(3) .
O81 Sr15 3.042(19) .
O82 Sr15 3.108(18) .
O84 Sr16 3.13(3) .
O88 Mo21 1.931(10) 4
O96 Sr10 2.691(14) .
O97 Sr11 2.723(12) .
O99 Sr12 3.028(14) .
O99 Sr13 3.035(18) .
O105 Sr14 2.91(3) .
O110 Sr12 2.994(15) .
O111 Sr14 2.74(3) .
O111 Sr15 2.903(19) .
O122 Sr13 3.011(18) .
O123 Sr16 3.010(14) .
O128 Sr15 2.847(18) .
O132 Mo36 1.929(11) 16_665
O133 Mo36 1.937(10) 16_665
Sr1 O214 2.578(14) .
Sr1 O214 2.578(14) 20
Sr1 O211 2.613(16) .
Sr1 O215 2.620(14) .
Sr1 O215 2.621(14) 20
Sr1 O213 2.637(16) .
Sr1 O212 2.645(11) 20
Sr1 O212 2.646(11) .
Sr1 O401 3.229(13) .
Sr1 Sr12 4.219(10) 20
Sr1 Sr12 4.219(10) .
Sr1 Sr13 4.267(15) .
Sr2 O5 2.519(10) 20
Sr2 O222 2.57(2) 20
Sr2 O222 2.57(2) .
Sr2 O224 2.57(2) .
Sr2 O221 2.67(2) 20
Sr2 O221 2.67(2) .
Sr2 O223 2.789(18) .
Sr2 O225 2.85(4) .
Sr2 O225 2.85(4) 20
Sr2 Sr10 4.450(19) .
Sr3 O30 2.579(10) 20
Sr3 O234 2.62(3) 20
Sr3 O234 2.62(3) .
Sr3 O232 2.65(2) .
Sr3 O231 2.69(2) .
Sr3 O233 2.84(3) 20
Sr3 O233 2.84(3) .
Sr3 Sr11 4.300(12) .
Sr4 O244 2.43(2) 14_556
Sr4 O244 2.43(2) .
Sr4 O242 2.54(5) 14_556
Sr4 O242 2.54(5) .
Sr4 O241 2.58(2) .
Sr4 O241 2.58(2) 3_665
Sr4 O243 2.76(3) 3_665
Sr4 O243 2.76(3) 16_665
Sr4 O243 2.76(3) 14_556
Sr4 O243 2.76(3) .
Sr5 O57 2.454(12) 14_556
Sr5 O254 2.55(3) .
Sr5 O251 2.56(4) .
Sr5 O253 2.65(2) .
Sr5 O253 2.65(2) 14_556
Sr5 O252 2.72(2) .
Sr5 O252 2.72(2) 14_556
Sr5 O255 2.93(4) .
Sr6 O267 2.43(6) .
Sr6 O265 2.49(5) .
Sr6 O266 2.54(5) .
Sr6 O262 2.54(5) .
Sr6 O264 2.58(5) .
Sr6 O261 2.60(4) .
Sr6 O263 2.82(6) .
Sr7 O274 2.58(4) .
Sr7 O273 2.59(4) .
Sr7 O271 2.60(4) .
Sr7 O275 2.62(4) .
Sr7 O272 2.68(5) .
Sr8 O284 2.22(6) .
Sr8 O287 2.43(3) .
Sr8 O283 2.48(4) .
Sr8 O286 2.49(5) .
Sr8 O282 2.55(3) .
Sr8 O285 2.55(3) .
Sr8 O281 2.62(3) .
Sr8 Sr14 3.05(3) .
Sr8 Sr15 3.844(16) .
Sr9 O294 2.34(9) .
Sr9 O293 2.54(4) 16_665
Sr9 O293 2.54(4) .
Sr9 O291 2.55(4) .
Sr9 O296 2.57(6) 16_665
Sr9 O296 2.57(6) .
Sr9 O292 2.71(6) .
Sr9 O295 2.98(13) .
Sr9 O295 2.98(13) 16_665
Sr9 Sr16 4.53(3) .
Sr10 O301 2.38(3) .
Sr10 O224 2.43(3) .
Sr10 O96 2.691(14) 20
Sr11 O232 2.43(3) .
Sr11 O301 2.60(2) .
Sr11 O97 2.723(12) 20
Sr11 O233 2.80(3) 20
Sr11 O233 2.80(3) .
Sr12 O215 2.562(17) .
Sr12 O212 2.735(15) .
Sr13 O214 2.65(2) .
Sr13 O212 2.763(19) .
Sr14 O286 2.77(6) .
Sr14 O283 3.03(5) .
Sr15 O283 2.81(4) .
Sr15 O286 3.05(5) .
Sr16 O292 2.11(7) .
Sr16 O123 3.009(14) 16_665
Sr16 O78 3.13(3) 16_665
O225 O225 1.35(9) 20
O274 O274 1.41(8) 14_556
